data_4341037
loop_
_publ_author_name
'Ciabatti, Iacopo'
'Femoni, Cristina'
'Hayatifar, Mohammad'
'Iapalucci, Maria Carmela'
'Ienco, Andrea'
'Longoni, Giuliano'
'Manca, Gabriele'
'Zacchini, Stefano'

_publ_section_title
;
 Octahedral co-carbide carbonyl clusters decorated by
 [AuPPh&#x2083;]&#x207A; fragments: synthesis, structural isomerism, and
 aurophilic interactions of
 Co&#x2086;C(CO)&#x2081;&#x2082;(AuPPh&#x2083;)&#x2084;.
;
_journal_issue 18
_journal_name_full 'Inorganic chemistry'
_journal_page_first 9761
_journal_page_last 9770
_journal_paper_doi 10.1021/ic501346a
_journal_volume 53
_journal_year 2014
_chemical_formula_sum 'C70.5 H49 Au2 Co6 O12 P3'
_chemical_formula_weight 1928.52
_chemical_name_systematic
; 
 ? 
;
_space_group_IT_number 2
_symmetry_cell_setting triclinic
_symmetry_space_group_name_Hall '-P 1'
_symmetry_space_group_name_H-M 'P -1'
_atom_sites_solution_hydrogens geom
_atom_sites_solution_primary direct
_atom_sites_solution_secondary difmap
_audit_creation_method SHELXL-97
_cell_angle_alpha 90.154(4)
_cell_angle_beta 93.606(4)
_cell_angle_gamma 110.442(4)
_cell_formula_units_Z 2
_cell_length_a 11.009(4)
_cell_length_b 13.736(5)
_cell_length_c 23.556(8)
_cell_measurement_reflns_used 5562
_cell_measurement_temperature 100(2)
_cell_measurement_theta_max 26.8675
_cell_measurement_theta_min 2.267
_cell_volume 3330(2)
_computing_cell_refinement 'APEX2 (Bruker AXS, 2006)'
_computing_data_collection 'APEX2 (Bruker AXS, 2006)'
_computing_data_reduction 'SAINT (Bruker AXS, 2004)'
_computing_molecular_graphics 'SCHAKAL99 (Keller, 1999)'
_computing_publication_material 'XCIF (Bruker AXS, 2001)'
_computing_structure_refinement 'SHELXL-97 (Sheldrick, 1997)'
_computing_structure_solution 'SHELXS-97 (Sheldrick, 1990)'
_diffrn_ambient_temperature 100(2)
_diffrn_measured_fraction_theta_full 0.992
_diffrn_measured_fraction_theta_max 0.992
_diffrn_measurement_device_type 'CCD area detector'
_diffrn_measurement_method 'phi and omega scans'
_diffrn_radiation_monochromator graphite
_diffrn_radiation_source 'fine-focus sealed tube'
_diffrn_radiation_type MoK\a
_diffrn_radiation_wavelength 0.71073
_diffrn_reflns_av_R_equivalents 0.0911
_diffrn_reflns_av_unetI/netI 0.1211
_diffrn_reflns_limit_h_max 13
_diffrn_reflns_limit_h_min -13
_diffrn_reflns_limit_k_max 16
_diffrn_reflns_limit_k_min -16
_diffrn_reflns_limit_l_max 29
_diffrn_reflns_limit_l_min -29
_diffrn_reflns_number 33698
_diffrn_reflns_theta_full 26.00
_diffrn_reflns_theta_max 26.00
_diffrn_reflns_theta_min 1.58
_exptl_absorpt_coefficient_mu 5.977
_exptl_absorpt_correction_T_max 0.4883
_exptl_absorpt_correction_T_min 0.4126
_exptl_absorpt_correction_type empirical
_exptl_absorpt_process_details
;
 Data were corrected for Lorentz polarization and absorption
 effects (empirical absorption corrections SADABS).
 R(int) = 0.1502 (selected reflections only, before parameter refinement)
 R(int) = 0.0719 (selected reflections only, after parameter refinement)
;
_exptl_crystal_colour black
_exptl_crystal_density_diffrn 1.923
_exptl_crystal_density_method 'not measured'
_exptl_crystal_description prism
_exptl_crystal_F_000 1866
_exptl_crystal_size_max 0.18
_exptl_crystal_size_mid 0.16
_exptl_crystal_size_min 0.14
_refine_diff_density_max 3.291
_refine_diff_density_min -1.865
_refine_diff_density_rms 0.213
_refine_ls_extinction_method none
_refine_ls_goodness_of_fit_ref 0.993
_refine_ls_hydrogen_treatment constr
_refine_ls_matrix_type full
_refine_ls_number_parameters 858
_refine_ls_number_reflns 12995
_refine_ls_number_restraints 464
_refine_ls_restrained_S_all 0.982
_refine_ls_R_factor_all 0.1073
_refine_ls_R_factor_gt 0.0600
_refine_ls_shift/su_max 0.001
_refine_ls_shift/su_mean 0.000
_refine_ls_structure_factor_coef Fsqd
_refine_ls_weighting_details 'calc w=1/[\s^2^(Fo^2^)+(0.0655P)^2^+0.0000P] where P=(Fo^2^+2Fc^2^)/3'
_refine_ls_weighting_scheme calc
_refine_ls_wR_factor_gt 0.1284
_refine_ls_wR_factor_ref 0.1491
_reflns_number_gt 8407
_reflns_number_total 12995
_reflns_threshold_expression >2sigma(I)
_cod_data_source_file ic501346a_si_002.cif
_cod_data_source_block V
_cod_depositor_comments
;
The following automatic conversions were performed:

'_symmetry_cell_setting' value 'Triclinic' changed to 'triclinic'
according to
/home/saulius/struct/COD-crude-data--automatic-downloads/rss-feeds/ACS/lib/dictionaries/cif_core.dic
dictionary named 'cif_core.dic' version 2.4.2 from 2011-04-26.

Automatic conversion script
Id: cif_fix_values 2281 2013-09-26 08:29:07Z andrius 

 Adding full bibliography for 4341033--4341037.cif.
;
_cod_original_cell_volume 3330.2(19)
_cod_original_sg_symbol_H-M P-1
_cod_original_formula_sum 'C70.50 H49 Au2 Co6 O12 P3'
_cod_database_code 4341037

loop_
_symmetry_equiv_pos_as_xyz
'x, y, z'
'-x, -y, -z'

loop_
_atom_site_label
_atom_site_type_symbol
_atom_site_fract_x
_atom_site_fract_y
_atom_site_fract_z
_atom_site_U_iso_or_equiv
_atom_site_adp_type
_atom_site_occupancy
_atom_site_symmetry_multiplicity
_atom_site_calc_flag
_atom_site_refinement_flags
_atom_site_disorder_assembly
_atom_site_disorder_group
Co1 Co 0.63356(14) 0.86501(11) 0.17758(6) 0.0301(4) Uani 1 1 d . . .
Co2 Co 0.79270(13) 0.84589(11) 0.26918(7) 0.0304(4) Uani 1 1 d . . .
Co3 Co 0.65976(16) 0.67954(12) 0.20405(7) 0.0372(4) Uani 1 1 d . . .
Co4 Co 0.45110(14) 0.71279(11) 0.21263(7) 0.0297(4) Uani 1 1 d . . .
Co5 Co 0.57730(14) 0.88351(11) 0.27831(6) 0.0280(3) Uani 1 1 d . . .
Co6 Co 0.61444(13) 0.69471(11) 0.30578(6) 0.0245(3) Uani 1 1 d . . .
Au1 Au 0.44822(4) 0.75456(3) 0.356420(18) 0.02508(12) Uani 1 1 d . . .
Au2 Au 0.36957(4) 0.56559(3) 0.288745(19) 0.02736(13) Uani 1 1 d . A .
C1 C 0.6181(10) 0.7805(9) 0.2410(5) 0.033(3) Uani 1 1 d . . .
C2 C 0.6424(11) 0.9899(9) 0.2020(5) 0.035(3) Uani 1 1 d . . .
C3 C 0.9071(10) 0.9684(10) 0.2903(5) 0.042(3) Uani 1 1 d . . .
C4 C 0.4180(12) 0.8884(9) 0.2745(5) 0.039(3) Uani 1 1 d . . .
C5 C 0.6581(11) 0.9810(9) 0.3298(5) 0.036(3) Uani 1 1 d . . .
C6 C 0.4662(11) 0.8124(9) 0.1445(6) 0.043(3) Uani 1 1 d . . .
C7 C 0.4771(11) 0.6073(8) 0.1704(5) 0.035(3) Uani 1 1 d . . .
C8 C 0.2774(12) 0.6743(10) 0.2052(5) 0.042(3) Uani 1 1 d . . .
C9 C 0.6534(9) 0.5836(9) 0.2606(5) 0.031(3) Uani 1 1 d . . .
C10 C 0.9010(12) 0.7969(9) 0.2336(5) 0.041(3) Uani 1 1 d . . .
C11 C 0.7844(10) 0.7820(8) 0.3400(5) 0.031(3) Uani 1 1 d . . .
C12 C 0.5905(9) 0.6210(8) 0.3673(5) 0.026(2) Uani 1 1 d . . .
C13 C 0.7347(14) 0.6328(11) 0.1523(6) 0.059(4) Uani 1 1 d . . .
O2 O 0.6577(9) 1.0780(6) 0.2023(4) 0.051(2) Uani 1 1 d . . .
O3 O 0.9783(9) 1.0474(7) 0.3031(4) 0.067(3) Uani 1 1 d . . .
O4 O 0.3162(8) 0.8999(6) 0.2709(3) 0.042(2) Uani 1 1 d . . .
O5 O 0.7063(9) 1.0442(7) 0.3645(4) 0.062(3) Uani 1 1 d . . .
O6 O 0.3866(8) 0.8193(7) 0.1112(4) 0.057(3) Uani 1 1 d . . .
O7 O 0.4271(8) 0.5348(6) 0.1406(4) 0.046(2) Uani 1 1 d . . .
O8 O 0.1659(9) 0.6502(8) 0.1982(4) 0.065(3) Uani 1 1 d . . .
O9 O 0.6627(7) 0.5038(6) 0.2708(3) 0.0348(19) Uani 1 1 d . . .
O10 O 0.9899(9) 0.7813(7) 0.2200(4) 0.053(2) Uani 1 1 d . . .
O11 O 0.8445(8) 0.7870(6) 0.3843(4) 0.047(2) Uani 1 1 d . . .
O12 O 0.5857(7) 0.5734(6) 0.4081(3) 0.0352(19) Uani 1 1 d . . .
O13 O 0.7817(11) 0.5999(9) 0.1190(5) 0.087(4) Uani 1 1 d U . .
P1 P 0.3002(2) 0.7569(2) 0.41963(12) 0.0238(6) Uani 1 1 d . . .
C101 C 0.2761(9) 0.8790(7) 0.4273(4) 0.022(2) Uani 1 1 d U . .
C102 C 0.1536(9) 0.8884(8) 0.4274(5) 0.029(2) Uani 1 1 d U . .
H102 H 0.0775 0.8288 0.4201 0.035 Uiso 1 1 calc R . .
C103 C 0.1425(10) 0.9854(8) 0.4383(5) 0.034(2) Uani 1 1 d U . .
H103 H 0.0591 0.9909 0.4398 0.040 Uiso 1 1 calc R . .
C104 C 0.2511(10) 1.0716(8) 0.4466(5) 0.036(2) Uani 1 1 d U . .
H104 H 0.2434 1.1377 0.4520 0.043 Uiso 1 1 calc R . .
C105 C 0.3720(11) 1.0630(9) 0.4471(5) 0.041(3) Uani 1 1 d U . .
H105 H 0.4475 1.1230 0.4546 0.049 Uiso 1 1 calc R . .
C106 C 0.3845(10) 0.9690(8) 0.4369(5) 0.031(2) Uani 1 1 d U . .
H106 H 0.4688 0.9650 0.4363 0.037 Uiso 1 1 calc R . .
C107 C 0.3360(9) 0.7247(7) 0.4914(5) 0.025(2) Uani 1 1 d U . .
C108 C 0.2788(10) 0.7505(8) 0.5371(5) 0.029(2) Uani 1 1 d U . .
H108 H 0.2173 0.7842 0.5303 0.034 Uiso 1 1 calc R . .
C109 C 0.3090(10) 0.7286(8) 0.5925(5) 0.032(2) Uani 1 1 d U . .
H109 H 0.2679 0.7463 0.6231 0.038 Uiso 1 1 calc R . .
C110 C 0.3998(10) 0.6805(8) 0.6028(5) 0.034(2) Uani 1 1 d U . .
H110 H 0.4214 0.6652 0.6405 0.040 Uiso 1 1 calc R . .
C111 C 0.4588(11) 0.6549(8) 0.5575(5) 0.034(2) Uani 1 1 d U . .
H111 H 0.5204 0.6215 0.5647 0.041 Uiso 1 1 calc R . .
C112 C 0.4303(10) 0.6769(8) 0.5026(5) 0.029(2) Uani 1 1 d U . .
H112 H 0.4731 0.6603 0.4722 0.035 Uiso 1 1 calc R . .
C113 C 0.1390(9) 0.6657(7) 0.3981(4) 0.021(2) Uani 1 1 d U . .
C114 C 0.0662(11) 0.5929(8) 0.4333(5) 0.040(3) Uani 1 1 d U . .
H114 H 0.0986 0.5879 0.4711 0.048 Uiso 1 1 calc R . .
C115 C -0.0558(11) 0.5262(9) 0.4133(5) 0.042(3) Uani 1 1 d U . .
H115 H -0.1056 0.4754 0.4381 0.050 Uiso 1 1 calc R . .
C116 C -0.1057(10) 0.5305(8) 0.3608(5) 0.032(2) Uani 1 1 d U . .
H116 H -0.1899 0.4843 0.3483 0.038 Uiso 1 1 calc R . .
C117 C -0.0324(11) 0.6033(9) 0.3254(5) 0.041(3) Uani 1 1 d U . .
H117 H -0.0660 0.6076 0.2877 0.049 Uiso 1 1 calc R . .
C118 C 0.0883(10) 0.6700(9) 0.3434(5) 0.038(3) Uani 1 1 d U . .
H118 H 0.1379 0.7198 0.3181 0.046 Uiso 1 1 calc R . .
P2 P 0.2288(3) 0.3994(2) 0.29793(13) 0.0294(7) Uani 1 1 d . . .
C201 C 0.1740(10) 0.3649(8) 0.3682(5) 0.027(2) Uani 1 1 d U A .
C202 C 0.2432(10) 0.4255(9) 0.4137(5) 0.034(2) Uani 1 1 d U . .
H202 H 0.3120 0.4887 0.4076 0.041 Uiso 1 1 calc R A .
C203 C 0.2136(11) 0.3953(10) 0.4686(6) 0.045(3) Uani 1 1 d U A .
H203 H 0.2634 0.4374 0.4999 0.054 Uiso 1 1 calc R . .
C204 C 0.1138(12) 0.3059(10) 0.4785(6) 0.053(3) Uani 1 1 d U . .
H204 H 0.0938 0.2857 0.5163 0.064 Uiso 1 1 calc R A .
C205 C 0.0413(13) 0.2444(10) 0.4322(6) 0.052(3) Uani 1 1 d U A .
H205 H -0.0275 0.1813 0.4385 0.062 Uiso 1 1 calc R . .
C206 C 0.0691(11) 0.2745(9) 0.3784(6) 0.044(3) Uani 1 1 d U . .
H206 H 0.0169 0.2340 0.3472 0.052 Uiso 1 1 calc R A .
C207 C 0.3114(10) 0.3056(8) 0.2817(5) 0.032(2) Uani 1 1 d U A .
C208 C 0.3887(11) 0.3271(9) 0.2367(5) 0.040(3) Uani 1 1 d U . .
H208 H 0.3983 0.3874 0.2152 0.049 Uiso 1 1 calc R A .
C209 C 0.4544(12) 0.2593(10) 0.2224(6) 0.049(3) Uani 1 1 d U A .
H209 H 0.5112 0.2744 0.1924 0.059 Uiso 1 1 calc R . .
C210 C 0.4339(12) 0.1721(9) 0.2530(6) 0.046(3) Uani 1 1 d U . .
H210 H 0.4759 0.1253 0.2432 0.055 Uiso 1 1 calc R A .
C211 C 0.3561(12) 0.1493(10) 0.2968(6) 0.046(3) Uani 1 1 d U A .
H211 H 0.3444 0.0878 0.3175 0.056 Uiso 1 1 calc R . .
C212 C 0.2939(11) 0.2162(9) 0.3112(5) 0.041(3) Uani 1 1 d U . .
H212 H 0.2384 0.2004 0.3417 0.049 Uiso 1 1 calc R A .
C213 C 0.0817(11) 0.3606(12) 0.2526(6) 0.044(3) Uani 0.588(10) 1 d PGU A 1
C214 C -0.0353(13) 0.3622(12) 0.2708(5) 0.046(3) Uani 0.588(10) 1 d PGU A 1
H214 H -0.0420 0.3774 0.3096 0.055 Uiso 0.588(10) 1 calc PR A 1
C215 C -0.1426(10) 0.3414(12) 0.2322(6) 0.054(4) Uani 0.588(10) 1 d PGU A 1
H215 H -0.2226 0.3425 0.2446 0.065 Uiso 0.588(10) 1 calc PR A 1
C216 C -0.1329(12) 0.3191(12) 0.1754(6) 0.058(3) Uani 0.588(10) 1 d PGU A 1
H216 H -0.2063 0.3050 0.1490 0.070 Uiso 0.588(10) 1 calc PR A 1
C217 C -0.0159(14) 0.3176(12) 0.1573(5) 0.056(3) Uani 0.588(10) 1 d PGU A 1
H217 H -0.0093 0.3023 0.1185 0.067 Uiso 0.588(10) 1 calc PR A 1
C218 C 0.0914(11) 0.3383(12) 0.1959(6) 0.051(3) Uani 0.588(10) 1 d PGU A 1
H218 H 0.1714 0.3372 0.1835 0.062 Uiso 0.588(10) 1 calc PR A 1
C223 C 0.0863(16) 0.3699(16) 0.2449(9) 0.046(3) Uani 0.412(10) 1 d PGU A 2
C224 C 0.0208(19) 0.4400(14) 0.2424(9) 0.049(4) Uani 0.412(10) 1 d PGU A 2
H224 H 0.0542 0.5032 0.2641 0.058 Uiso 0.412(10) 1 calc PR A 2
C225 C -0.0935(19) 0.4176(15) 0.2080(10) 0.056(4) Uani 0.412(10) 1 d PGU A 2
H225 H -0.1382 0.4656 0.2063 0.067 Uiso 0.412(10) 1 calc PR A 2
C226 C -0.1423(17) 0.3251(17) 0.1762(9) 0.057(4) Uani 0.412(10) 1 d PGU A 2
H226 H -0.2204 0.3098 0.1528 0.068 Uiso 0.412(10) 1 calc PR A 2
C227 C -0.077(2) 0.2549(14) 0.1788(9) 0.055(4) Uani 0.412(10) 1 d PGU A 2
H227 H -0.1101 0.1917 0.1571 0.066 Uiso 0.412(10) 1 calc PR A 2
C228 C 0.0375(19) 0.2773(15) 0.2131(10) 0.049(3) Uani 0.412(10) 1 d PGU A 2
H228 H 0.0823 0.2294 0.2149 0.058 Uiso 0.412(10) 1 calc PR A 2
P3 P 0.7406(3) 0.9110(3) 0.10046(14) 0.0406(8) Uani 1 1 d . . .
C301 C 0.9123(13) 0.9333(12) 0.1152(6) 0.055(3) Uani 1 1 d U . .
C302 C 0.9790(13) 0.8755(12) 0.0918(6) 0.062(3) Uani 1 1 d U . .
H302 H 0.9356 0.8219 0.0644 0.074 Uiso 1 1 calc R . .
C303 C 1.1135(14) 0.8968(13) 0.1092(6) 0.067(3) Uani 1 1 d U . .
H303 H 1.1568 0.8541 0.0947 0.080 Uiso 1 1 calc R . .
C304 C 1.1794(15) 0.9765(13) 0.1457(6) 0.073(4) Uani 1 1 d U . .
H304 H 1.2695 0.9918 0.1549 0.088 Uiso 1 1 calc R . .
C305 C 1.1146(14) 1.0377(13) 0.1703(6) 0.070(4) Uani 1 1 d U . .
H305 H 1.1587 1.0923 0.1972 0.085 Uiso 1 1 calc R . .
C306 C 0.9785(13) 1.0131(12) 0.1527(6) 0.062(3) Uani 1 1 d U . .
H306 H 0.9336 1.0540 0.1679 0.075 Uiso 1 1 calc R . .
C307 C 0.6931(13) 0.8204(10) 0.0384(5) 0.046(3) Uani 1 1 d U . .
C308 C 0.6012(14) 0.7254(10) 0.0397(6) 0.057(3) Uani 1 1 d U . .
H308 H 0.5615 0.7039 0.0744 0.069 Uiso 1 1 calc R . .
C309 C 0.5618(15) 0.6580(11) -0.0062(6) 0.062(3) Uani 1 1 d U . .
H309 H 0.4946 0.5923 -0.0043 0.074 Uiso 1 1 calc R . .
C310 C 0.6263(16) 0.6912(11) -0.0564(6) 0.066(3) Uani 1 1 d U . .
H310 H 0.6021 0.6464 -0.0892 0.080 Uiso 1 1 calc R . .
C311 C 0.7197(16) 0.7834(11) -0.0592(6) 0.065(3) Uani 1 1 d U . .
H311 H 0.7622 0.8030 -0.0934 0.078 Uiso 1 1 calc R . .
C312 C 0.7558(14) 0.8515(11) -0.0121(6) 0.059(3) Uani 1 1 d U . .
H312 H 0.8217 0.9179 -0.0141 0.070 Uiso 1 1 calc R . .
C313 C 0.7326(15) 1.0329(10) 0.0687(6) 0.058(3) Uani 1 1 d U . .
C314 C 0.8473(17) 1.1053(12) 0.0485(6) 0.076(4) Uani 1 1 d U . .
H314 H 0.9272 1.0932 0.0496 0.091 Uiso 1 1 calc R . .
C315 C 0.8336(18) 1.1984(12) 0.0264(6) 0.079(4) Uani 1 1 d U . .
H315 H 0.9073 1.2513 0.0132 0.095 Uiso 1 1 calc R . .
C316 C 0.7190(18) 1.2118(12) 0.0239(6) 0.077(4) Uani 1 1 d U . .
H316 H 0.7142 1.2738 0.0077 0.093 Uiso 1 1 calc R . .
C317 C 0.6071(17) 1.1414(11) 0.0433(6) 0.074(4) Uani 1 1 d U . .
H317 H 0.5280 1.1548 0.0421 0.088 Uiso 1 1 calc R . .
C318 C 0.6163(16) 1.0477(11) 0.0651(6) 0.064(3) Uani 1 1 d U . .
H318 H 0.5411 0.9952 0.0774 0.077 Uiso 1 1 calc R . .
C401 C 0.833(3) 0.502(4) 0.9280(15) 0.121(13) Uiso 0.50 1 d PDU B -1
H40A H 0.7775 0.5322 0.9475 0.181 Uiso 0.50 1 calc PR B -1
H40B H 0.7803 0.4338 0.9118 0.181 Uiso 0.50 1 calc PR B -1
H40C H 0.8740 0.5482 0.8975 0.181 Uiso 0.50 1 calc PR B -1
C402 C 0.937(2) 0.492(2) 0.9700(10) 0.083(7) Uiso 0.50 1 d PGDU B -1
C403 C 1.038(3) 0.457(2) 0.9590(9) 0.086(7) Uiso 0.50 1 d PGU B -1
H403 H 1.0387 0.4262 0.9230 0.103 Uiso 0.50 1 calc PR B -1
C404 C 1.137(2) 0.4684(19) 1.0005(12) 0.088(7) Uiso 0.50 1 d PGU B -1
H404 H 1.2063 0.4447 0.9930 0.105 Uiso 0.50 1 calc PR B -1
C405 C 1.136(2) 0.514(2) 1.0531(10) 0.093(7) Uiso 0.50 1 d PGU B -1
H405 H 1.2041 0.5216 1.0815 0.112 Uiso 0.50 1 calc PR B -1
C406 C 1.035(3) 0.5486(19) 1.0641(8) 0.089(7) Uiso 0.50 1 d PGU B -1
H406 H 1.0342 0.5798 1.1001 0.107 Uiso 0.50 1 calc PR B -1
C407 C 0.936(2) 0.538(2) 1.0225(12) 0.085(7) Uiso 0.50 1 d PGU B -1
H407 H 0.8666 0.5613 1.0301 0.103 Uiso 0.50 1 calc PR B -1

loop_
_atom_site_aniso_label
_atom_site_aniso_U_11
_atom_site_aniso_U_22
_atom_site_aniso_U_33
_atom_site_aniso_U_23
_atom_site_aniso_U_13
_atom_site_aniso_U_12
Co1 0.0305(8) 0.0297(8) 0.0312(9) 0.0006(7) 0.0031(7) 0.0119(7)
Co2 0.0231(8) 0.0320(9) 0.0336(9) 0.0034(7) 0.0037(7) 0.0061(7)
Co3 0.0440(10) 0.0411(10) 0.0352(10) -0.0006(8) 0.0054(8) 0.0253(8)
Co4 0.0254(8) 0.0270(8) 0.0364(9) -0.0005(7) -0.0032(7) 0.0094(6)
Co5 0.0307(8) 0.0217(8) 0.0335(9) 0.0021(6) 0.0048(7) 0.0110(6)
Co6 0.0187(7) 0.0263(8) 0.0297(9) 0.0041(6) 0.0026(6) 0.0093(6)
Au1 0.0191(2) 0.0244(2) 0.0320(3) 0.00100(18) 0.00326(18) 0.00770(17)
Au2 0.0202(2) 0.0226(2) 0.0360(3) -0.00365(19) 0.00060(18) 0.00374(17)
C1 0.020(5) 0.058(8) 0.030(7) 0.010(6) 0.012(5) 0.022(5)
C2 0.032(6) 0.037(7) 0.035(7) -0.008(6) 0.012(5) 0.011(5)
C3 0.018(6) 0.053(8) 0.042(8) -0.001(6) 0.007(5) -0.003(6)
C4 0.039(7) 0.037(7) 0.044(8) -0.002(6) 0.005(6) 0.017(6)
C5 0.032(6) 0.033(7) 0.038(7) 0.001(6) 0.010(6) 0.003(5)
C6 0.030(7) 0.043(8) 0.048(8) -0.008(6) -0.011(6) 0.007(6)
C7 0.036(7) 0.025(6) 0.041(8) -0.004(5) -0.002(6) 0.008(5)
C8 0.042(8) 0.055(8) 0.033(7) -0.006(6) 0.002(6) 0.021(7)
C9 0.015(5) 0.035(7) 0.043(7) -0.005(6) 0.001(5) 0.009(5)
C10 0.042(7) 0.039(7) 0.053(9) 0.018(6) 0.016(6) 0.024(6)
C11 0.017(5) 0.029(6) 0.044(8) -0.005(5) 0.000(5) 0.004(5)
C12 0.011(5) 0.031(6) 0.031(7) -0.002(5) 0.002(5) 0.004(4)
C13 0.069(10) 0.071(10) 0.047(9) -0.001(8) 0.023(8) 0.036(8)
O2 0.064(6) 0.034(5) 0.065(7) 0.003(4) 0.022(5) 0.026(5)
O3 0.060(7) 0.044(6) 0.074(8) -0.013(5) 0.003(5) -0.009(5)
O4 0.046(5) 0.037(5) 0.050(6) 0.011(4) 0.013(4) 0.022(4)
O5 0.066(7) 0.045(6) 0.068(7) -0.020(5) 0.001(5) 0.011(5)
O6 0.046(6) 0.056(6) 0.066(7) 0.007(5) -0.016(5) 0.015(5)
O7 0.051(5) 0.035(5) 0.048(6) -0.011(4) -0.015(4) 0.015(4)
O8 0.037(6) 0.098(8) 0.064(7) -0.002(6) -0.008(5) 0.029(5)
O9 0.026(4) 0.032(5) 0.050(5) -0.007(4) -0.005(4) 0.015(4)
O10 0.049(6) 0.064(6) 0.056(6) 0.021(5) 0.019(5) 0.028(5)
O11 0.033(5) 0.053(6) 0.039(5) 0.012(4) -0.002(4) -0.006(4)
O12 0.033(4) 0.029(4) 0.045(5) 0.010(4) -0.003(4) 0.014(4)
O13 0.099(7) 0.103(7) 0.080(7) -0.009(6) 0.031(6) 0.058(6)
P1 0.0143(13) 0.0220(14) 0.0348(17) -0.0032(12) 0.0014(12) 0.0061(11)
C101 0.019(4) 0.012(4) 0.036(5) 0.005(4) 0.004(4) 0.005(3)
C102 0.018(4) 0.017(4) 0.048(6) 0.009(4) 0.002(4) 0.000(4)
C103 0.025(5) 0.025(5) 0.055(6) 0.001(4) 0.005(4) 0.013(4)
C104 0.033(5) 0.019(5) 0.060(6) 0.002(4) -0.001(5) 0.016(4)
C105 0.029(5) 0.026(5) 0.059(6) 0.004(5) -0.007(5) 0.000(4)
C106 0.017(4) 0.024(5) 0.047(6) 0.003(4) -0.006(4) 0.004(4)
C107 0.018(4) 0.015(4) 0.040(5) 0.005(4) 0.001(4) 0.006(4)
C108 0.023(4) 0.023(5) 0.039(5) 0.008(4) 0.004(4) 0.007(4)
C109 0.032(5) 0.022(5) 0.037(5) 0.007(4) 0.000(4) 0.003(4)
C110 0.029(5) 0.022(5) 0.037(5) 0.008(4) -0.006(4) -0.006(4)
C111 0.034(5) 0.022(5) 0.043(6) 0.009(4) -0.008(4) 0.008(4)
C112 0.024(5) 0.022(5) 0.041(5) -0.002(4) 0.000(4) 0.008(4)
C113 0.024(4) 0.017(4) 0.024(5) 0.001(4) 0.003(4) 0.010(4)
C114 0.035(5) 0.035(5) 0.035(5) 0.015(4) 0.001(4) -0.006(4)
C115 0.036(5) 0.037(5) 0.037(6) 0.010(5) 0.000(5) -0.005(4)
C116 0.024(5) 0.035(5) 0.034(5) 0.003(4) -0.002(4) 0.008(4)
C117 0.033(5) 0.039(5) 0.034(5) 0.010(5) -0.010(4) -0.006(4)
C118 0.030(5) 0.036(5) 0.034(5) 0.011(4) -0.005(4) -0.006(4)
P2 0.0207(14) 0.0223(15) 0.0438(19) -0.0073(13) -0.0037(13) 0.0067(12)
C201 0.024(5) 0.023(5) 0.042(5) 0.006(4) 0.010(4) 0.017(4)
C202 0.025(5) 0.037(5) 0.043(6) 0.010(5) -0.003(4) 0.013(4)
C203 0.033(5) 0.058(6) 0.047(6) 0.017(5) 0.003(5) 0.019(5)
C204 0.042(6) 0.061(6) 0.065(7) 0.032(5) 0.018(5) 0.025(5)
C205 0.045(6) 0.042(6) 0.077(7) 0.019(5) 0.031(5) 0.021(5)
C206 0.039(5) 0.036(5) 0.060(6) 0.001(5) 0.019(5) 0.014(4)
C207 0.023(5) 0.025(5) 0.050(6) -0.014(4) 0.001(4) 0.010(4)
C208 0.034(5) 0.026(5) 0.060(6) -0.008(5) 0.005(5) 0.009(4)
C209 0.040(5) 0.042(6) 0.063(7) -0.008(5) 0.011(5) 0.009(5)
C210 0.038(5) 0.039(6) 0.064(7) -0.011(5) -0.004(5) 0.018(5)
C211 0.047(6) 0.039(6) 0.055(6) -0.012(5) -0.006(5) 0.019(5)
C212 0.037(5) 0.033(5) 0.055(6) -0.008(5) -0.002(5) 0.016(4)
C213 0.031(5) 0.051(6) 0.051(6) -0.011(5) -0.008(5) 0.015(5)
C214 0.033(6) 0.053(7) 0.053(7) -0.011(6) -0.008(6) 0.018(5)
C215 0.037(6) 0.063(7) 0.059(7) -0.008(6) -0.013(6) 0.015(6)
C216 0.040(6) 0.066(7) 0.060(7) -0.008(6) -0.017(5) 0.012(5)
C217 0.041(6) 0.063(7) 0.056(7) -0.011(6) -0.011(5) 0.010(5)
C218 0.036(6) 0.060(7) 0.051(7) -0.008(6) -0.009(6) 0.011(6)
C223 0.032(6) 0.052(7) 0.050(7) -0.011(6) -0.009(5) 0.014(5)
C224 0.036(6) 0.055(7) 0.053(7) -0.012(6) -0.009(6) 0.015(6)
C225 0.040(6) 0.062(7) 0.060(7) -0.009(6) -0.014(6) 0.015(6)
C226 0.039(6) 0.065(7) 0.060(7) -0.009(6) -0.016(6) 0.013(6)
C227 0.039(7) 0.061(7) 0.057(7) -0.010(6) -0.013(6) 0.012(6)
C228 0.035(6) 0.055(7) 0.052(7) -0.010(6) -0.011(6) 0.013(6)
P3 0.0442(19) 0.046(2) 0.0307(19) 0.0034(15) 0.0037(15) 0.0142(16)
C301 0.044(6) 0.082(8) 0.034(6) 0.009(5) 0.010(5) 0.013(6)
C302 0.050(6) 0.091(8) 0.040(6) 0.015(6) 0.011(5) 0.018(6)
C303 0.049(6) 0.101(8) 0.047(7) 0.022(6) 0.010(5) 0.021(6)
C304 0.050(7) 0.107(8) 0.050(7) 0.029(6) 0.002(6) 0.013(6)
C305 0.052(6) 0.099(8) 0.046(7) 0.019(6) 0.008(6) 0.009(6)
C306 0.045(6) 0.089(8) 0.042(6) 0.009(6) 0.010(5) 0.010(6)
C307 0.067(7) 0.045(6) 0.033(6) -0.006(5) 0.008(5) 0.026(5)
C308 0.083(7) 0.046(6) 0.039(6) -0.012(5) 0.001(6) 0.018(5)
C309 0.096(7) 0.046(6) 0.043(6) -0.004(5) 0.005(6) 0.024(6)
C310 0.102(8) 0.055(6) 0.043(6) -0.008(6) 0.012(6) 0.028(6)
C311 0.097(8) 0.059(7) 0.044(6) -0.007(6) 0.011(6) 0.032(6)
C312 0.077(7) 0.058(6) 0.046(6) -0.005(5) 0.010(6) 0.029(6)
C313 0.079(7) 0.046(6) 0.041(6) 0.003(5) -0.003(6) 0.012(6)
C314 0.095(8) 0.064(7) 0.044(6) 0.001(6) 0.005(6) -0.002(7)
C315 0.105(8) 0.058(7) 0.046(6) 0.005(6) -0.001(7) -0.005(7)
C316 0.108(9) 0.053(7) 0.051(7) 0.006(6) -0.010(7) 0.006(7)
C317 0.098(8) 0.056(7) 0.058(7) 0.008(6) -0.021(6) 0.020(6)
C318 0.084(7) 0.050(6) 0.050(6) 0.009(5) -0.013(6) 0.017(6)

loop_
_atom_type_symbol
_atom_type_description
_atom_type_scat_dispersion_real
_atom_type_scat_dispersion_imag
_atom_type_scat_source
C C 0.0033 0.0016 'International Tables Vol C Tables 4.2.6.8 and 6.1.1.4'
H H 0.0000 0.0000 'International Tables Vol C Tables 4.2.6.8 and 6.1.1.4'
O O 0.0106 0.0060 'International Tables Vol C Tables 4.2.6.8 and 6.1.1.4'
P P 0.1023 0.0942 'International Tables Vol C Tables 4.2.6.8 and 6.1.1.4'
Co Co 0.3494 0.9721 'International Tables Vol C Tables 4.2.6.8 and 6.1.1.4'
Au Au -2.0133 8.8022 'International Tables Vol C Tables 4.2.6.8 and 6.1.1.4'

loop_
_geom_angle_atom_site_label_1
_geom_angle_atom_site_label_2
_geom_angle_atom_site_label_3
_geom_angle
C2 Co1 C6 101.6(5)
C2 Co1 C1 107.7(5)
C6 Co1 C1 100.6(5)
C2 Co1 P3 98.8(4)
C6 Co1 P3 99.4(4)
C1 Co1 P3 142.5(3)
C2 Co1 Co5 62.0(4)
C6 Co1 Co5 97.8(4)
C1 Co1 Co5 47.2(3)
P3 Co1 Co5 156.60(11)
C2 Co1 Co4 116.0(4)
C6 Co1 Co4 54.4(4)
C1 Co1 Co4 46.2(3)
P3 Co1 Co4 138.89(11)
Co5 Co1 Co4 64.50(6)
C2 Co1 Co3 147.3(4)
C6 Co1 Co3 97.5(4)
C1 Co1 Co3 42.1(3)
P3 Co1 Co3 103.89(11)
Co5 Co1 Co3 89.39(7)
Co4 Co1 Co3 56.97(6)
C2 Co1 Co2 91.9(4)
C6 Co1 Co2 143.5(4)
C1 Co1 Co2 43.0(3)
P3 Co1 Co2 111.85(11)
Co5 Co1 Co2 59.15(6)
Co4 Co1 Co2 89.17(7)
Co3 Co1 Co2 57.90(5)
C3 Co2 C10 97.6(5)
C3 Co2 C11 97.9(5)
C10 Co2 C11 101.9(5)
C3 Co2 C1 141.9(5)
C10 Co2 C1 111.8(5)
C11 Co2 C1 99.1(5)
C3 Co2 Co6 142.0(4)
C10 Co2 Co6 108.5(4)
C11 Co2 Co6 50.5(3)
C1 Co2 Co6 49.5(3)
C3 Co2 Co5 99.8(4)
C10 Co2 Co5 154.5(4)
C11 Co2 Co5 93.9(3)
C1 Co2 Co5 45.2(3)
Co6 Co2 Co5 67.08(6)
C3 Co2 Co3 160.2(4)
C10 Co2 Co3 69.1(4)
C11 Co2 Co3 99.1(3)
C1 Co2 Co3 43.7(3)
Co6 Co2 Co3 57.81(6)
Co5 Co2 Co3 88.96(6)
C3 Co2 Co1 110.3(4)
C10 Co2 Co1 100.5(4)
C11 Co2 Co1 140.9(3)
C1 Co2 Co1 42.5(3)
Co6 Co2 Co1 92.00(7)
Co5 Co2 Co1 55.84(6)
Co3 Co2 Co1 60.42(6)
C13 Co3 C1 154.5(6)
C13 Co3 C9 99.6(6)
C1 Co3 C9 103.0(5)
C13 Co3 C7 95.5(6)
C1 Co3 C7 93.7(5)
C9 Co3 C7 96.0(5)
C13 Co3 Co6 150.0(5)
C1 Co3 Co6 49.8(3)
C9 Co3 Co6 53.3(3)
C7 Co3 Co6 99.7(3)
C13 Co3 Co4 137.9(5)
C1 Co3 Co4 46.5(3)
C9 Co3 Co4 102.6(3)
C7 Co3 Co4 47.1(3)
Co6 Co3 Co4 68.32(6)
C13 Co3 Co2 121.2(5)
C1 Co3 Co2 45.3(3)
C9 Co3 Co2 95.3(3)
C7 Co3 Co2 138.9(3)
Co6 Co3 Co2 58.00(6)
Co4 Co3 Co2 91.79(7)
C13 Co3 Co1 113.3(5)
C1 Co3 Co1 43.1(3)
C9 Co3 Co1 146.2(3)
C7 Co3 Co1 88.4(3)
Co6 Co3 Co1 92.91(7)
Co4 Co3 Co1 57.36(5)
Co2 Co3 Co1 61.67(6)
C8 Co4 C1 159.1(5)
C8 Co4 C7 101.0(5)
C1 Co4 C7 99.2(5)
C8 Co4 C6 90.1(5)
C1 Co4 C6 93.7(5)
C7 Co4 C6 95.2(5)
C8 Co4 Co3 152.4(4)
C1 Co4 Co3 46.9(3)
C7 Co4 Co3 52.3(3)
C6 Co4 Co3 98.3(3)
C8 Co4 Co1 133.4(4)
C1 Co4 Co1 47.8(4)
C7 Co4 Co1 98.3(4)
C6 Co4 Co1 46.0(3)
Co3 Co4 Co1 65.67(6)
C8 Co4 Au2 75.9(4)
C1 Co4 Au2 100.8(4)
C7 Co4 Au2 83.7(4)
C6 Co4 Au2 165.4(3)
Co3 Co4 Au2 92.50(6)
Co1 Co4 Au2 148.57(7)
C8 Co4 Co5 116.3(4)
C1 Co4 Co5 43.5(3)
C7 Co4 Co5 142.7(4)
C6 Co4 Co5 87.1(3)
Co3 Co4 Co5 90.46(7)
Co1 Co4 Co5 57.74(6)
Au2 Co4 Co5 102.67(6)
C8 Co4 Co6 129.9(4)
C1 Co4 Co6 42.7(4)
C7 Co4 Co6 93.2(4)
C6 Co4 Co6 136.4(3)
Co3 Co4 Co6 55.63(6)
Co1 Co4 Co6 90.44(6)
Au2 Co4 Co6 58.15(5)
Co5 Co4 Co6 61.85(5)
C5 Co5 C4 101.8(5)
C5 Co5 C1 135.0(5)
C4 Co5 C1 122.6(5)
C5 Co5 C2 94.6(5)
C4 Co5 C2 94.4(5)
C1 Co5 C2 89.4(4)
C5 Co5 Co1 128.9(4)
C4 Co5 Co1 107.2(4)
C1 Co5 Co1 47.7(3)
C2 Co5 Co1 42.9(3)
C5 Co5 Co2 89.5(4)
C4 Co5 Co2 168.7(4)
C1 Co5 Co2 46.2(3)
C2 Co5 Co2 85.0(3)
Co1 Co5 Co2 65.02(6)
C5 Co5 Au1 92.2(4)
C4 Co5 Au1 73.4(4)
C1 Co5 Au1 93.5(3)
C2 Co5 Au1 167.0(3)
Co1 Co5 Au1 135.82(7)
Co2 Co5 Au1 106.04(6)
C5 Co5 Co4 171.0(4)
C4 Co5 Co4 80.0(4)
C1 Co5 Co4 42.6(3)
C2 Co5 Co4 94.1(3)
Co1 Co5 Co4 57.76(6)
Co2 Co5 Co4 88.79(6)
Au1 Co5 Co4 79.72(6)
C5 Co5 Co6 110.9(4)
C4 Co5 Co6 119.5(4)
C1 Co5 Co6 42.4(3)
C2 Co5 Co6 130.2(3)
Co1 Co5 Co6 90.05(6)
Co2 Co5 Co6 54.57(5)
Au1 Co5 Co6 56.32(4)
Co4 Co5 Co6 61.19(5)
C12 Co6 C1 171.3(4)
C12 Co6 C11 88.8(5)
C1 Co6 C11 95.3(5)
C12 Co6 C9 92.5(5)
C1 Co6 C9 94.0(5)
C11 Co6 C9 103.9(4)
C12 Co6 Co3 139.4(3)
C1 Co6 Co3 46.9(3)
C11 Co6 Co3 102.5(4)
C9 Co6 Co3 47.1(3)
C12 Co6 Co2 136.6(3)
C1 Co6 Co2 48.3(3)
C11 Co6 Co2 47.9(4)
C9 Co6 Co2 95.8(3)
Co3 Co6 Co2 64.19(6)
C12 Co6 Au1 77.4(3)
C1 Co6 Au1 94.1(3)
C11 Co6 Au1 104.8(3)
C9 Co6 Au1 149.2(3)
Co3 Co6 Au1 134.08(7)
Co2 Co6 Au1 111.60(6)
C12 Co6 Au2 77.0(3)
C1 Co6 Au2 98.0(3)
C11 Co6 Au2 164.4(4)
C9 Co6 Au2 83.3(3)
Co3 Co6 Au2 92.64(6)
Co2 Co6 Au2 146.31(7)
Au1 Co6 Au2 66.17(4)
C12 Co6 Co4 134.4(3)
C1 Co6 Co4 40.1(3)
C11 Co6 Co4 134.9(4)
C9 Co6 Co4 88.8(3)
Co3 Co6 Co4 56.04(6)
Co2 Co6 Co4 88.39(7)
Au1 Co6 Co4 78.67(5)
Au2 Co6 Co4 57.95(4)
C12 Co6 Co5 132.5(3)
C1 Co6 Co5 40.7(3)
C11 Co6 Co5 85.9(3)
C9 Co6 Co5 134.6(4)
Co3 Co6 Co5 87.57(6)
Co2 Co6 Co5 58.34(6)
Au1 Co6 Co5 58.67(4)
Au2 Co6 Co5 98.91(5)
Co4 Co6 Co5 56.96(5)
P1 Au1 Co6 159.46(8)
P1 Au1 Co5 135.31(8)
Co6 Au1 Co5 65.00(5)
P1 Au1 Au2 113.20(7)
Co6 Au1 Au2 57.95(4)
Co5 Au1 Au2 97.74(4)
P2 Au2 Co4 141.89(8)
P2 Au2 Co6 145.58(8)
Co4 Au2 Co6 63.90(4)
P2 Au2 Au1 135.32(8)
Co4 Au2 Au1 76.73(4)
Co6 Au2 Au1 55.88(3)
Co4 C1 Co3 86.5(5)
Co4 C1 Co5 93.9(4)
Co3 C1 Co5 179.5(7)
Co4 C1 Co1 86.0(5)
Co3 C1 Co1 94.7(5)
Co5 C1 Co1 85.0(5)
Co4 C1 Co2 177.6(7)
Co3 C1 Co2 91.0(4)
Co5 C1 Co2 88.6(5)
Co1 C1 Co2 94.5(5)
Co4 C1 Co6 97.2(5)
Co3 C1 Co6 83.3(5)
Co5 C1 Co6 97.0(5)
Co1 C1 Co6 176.1(6)
Co2 C1 Co6 82.2(4)
O2 C2 Co1 160.5(10)
O2 C2 Co5 124.4(8)
Co1 C2 Co5 75.1(4)
O3 C3 Co2 178.4(13)
O4 C4 Co5 174.6(11)
O5 C5 Co5 177.2(11)
O6 C6 Co1 149.6(11)
O6 C6 Co4 130.4(10)
Co1 C6 Co4 79.6(5)
O7 C7 Co4 145.0(10)
O7 C7 Co3 134.4(9)
Co4 C7 Co3 80.6(4)
O8 C8 Co4 177.5(12)
O9 C9 Co3 145.3(9)
O9 C9 Co6 135.1(9)
Co3 C9 Co6 79.6(4)
O10 C10 Co2 164.1(12)
O11 C11 Co2 142.2(9)
O11 C11 Co6 136.2(9)
Co2 C11 Co6 81.6(5)
O12 C12 Co6 174.2(9)
O13 C13 Co3 178.3(15)
C101 P1 C107 104.2(5)
C101 P1 C113 103.9(4)
C107 P1 C113 105.9(5)
C101 P1 Au1 115.2(3)
C107 P1 Au1 115.0(3)
C113 P1 Au1 111.5(3)
C106 C101 C102 117.6(9)
C106 C101 P1 118.7(7)
C102 C101 P1 123.6(7)
C101 C102 C103 120.3(9)
C101 C102 H102 119.9
C103 C102 H102 119.9
C104 C103 C102 120.1(10)
C104 C103 H103 120.0
C102 C103 H103 120.0
C103 C104 C105 120.0(10)
C103 C104 H104 120.0
C105 C104 H104 120.0
C106 C105 C104 120.6(10)
C106 C105 H105 119.7
C104 C105 H105 119.7
C105 C106 C101 121.4(10)
C105 C106 H106 119.3
C101 C106 H106 119.3
C108 C107 C112 118.4(10)
C108 C107 P1 121.5(8)
C112 C107 P1 120.0(8)
C109 C108 C107 121.6(10)
C109 C108 H108 119.2
C107 C108 H108 119.2
C108 C109 C110 119.5(11)
C108 C109 H109 120.3
C110 C109 H109 120.3
C109 C110 C111 119.6(11)
C109 C110 H110 120.2
C111 C110 H110 120.2
C112 C111 C110 121.5(11)
C112 C111 H111 119.3
C110 C111 H111 119.3
C111 C112 C107 119.4(10)
C111 C112 H112 120.3
C107 C112 H112 120.3
C114 C113 C118 118.4(10)
C114 C113 P1 123.1(8)
C118 C113 P1 118.5(8)
C113 C114 C115 119.3(11)
C113 C114 H114 120.3
C115 C114 H114 120.3
C116 C115 C114 122.6(11)
C116 C115 H115 118.7
C114 C115 H115 118.7
C115 C116 C117 118.1(11)
C115 C116 H116 120.9
C117 C116 H116 120.9
C118 C117 C116 121.0(11)
C118 C117 H117 119.5
C116 C117 H117 119.5
C117 C118 C113 120.5(11)
C117 C118 H118 119.7
C113 C118 H118 119.7
C213 P2 C201 104.1(6)
C213 P2 C207 105.9(6)
C201 P2 C207 103.7(5)
C213 P2 C223 6.5(10)
C201 P2 C223 110.1(8)
C207 P2 C223 106.2(7)
C213 P2 Au2 116.4(5)
C201 P2 Au2 116.1(4)
C207 P2 Au2 109.5(4)
C223 P2 Au2 110.7(7)
C202 C201 C206 118.6(11)
C202 C201 P2 118.6(8)
C206 C201 P2 122.6(9)
C201 C202 C203 120.4(11)
C201 C202 H202 119.8
C203 C202 H202 119.8
C204 C203 C202 120.9(13)
C204 C203 H203 119.6
C202 C203 H203 119.6
C203 C204 C205 119.1(13)
C203 C204 H204 120.4
C205 C204 H204 120.4
C206 C205 C204 120.1(13)
C206 C205 H205 120.0
C204 C205 H205 120.0
C205 C206 C201 120.9(12)
C205 C206 H206 119.6
C201 C206 H206 119.6
C208 C207 C212 119.8(10)
C208 C207 P2 117.1(9)
C212 C207 P2 123.1(9)
C207 C208 C209 119.8(12)
C207 C208 H208 120.1
C209 C208 H208 120.1
C210 C209 C208 118.0(13)
C210 C209 H209 121.0
C208 C209 H209 121.0
C211 C210 C209 122.6(12)
C211 C210 H210 118.7
C209 C210 H210 118.7
C210 C211 C212 119.3(13)
C210 C211 H211 120.4
C212 C211 H211 120.4
C207 C212 C211 120.5(12)
C207 C212 H212 119.7
C211 C212 H212 119.7
C214 C213 C218 120.0
C214 C213 P2 122.7(8)
C218 C213 P2 117.0(8)
C215 C214 C213 120.0
C215 C214 H214 120.0
C213 C214 H214 120.0
C214 C215 C216 120.0
C214 C215 H215 120.0
C216 C215 H215 120.0
C217 C216 C215 120.0
C217 C216 H216 120.0
C215 C216 H216 120.0
C216 C217 C218 120.0
C216 C217 H217 120.0
C218 C217 H217 120.0
C217 C218 C213 120.0
C217 C218 H218 120.0
C213 C218 H218 120.0
C224 C223 C228 120.0
C224 C223 P2 117.1(11)
C228 C223 P2 122.6(11)
C225 C224 C223 120.0
C225 C224 H224 120.0
C223 C224 H224 120.0
C224 C225 C226 120.0
C224 C225 H225 120.0
C226 C225 H225 120.0
C227 C226 C225 120.0
C227 C226 H226 120.0
C225 C226 H226 120.0
C226 C227 C228 120.0
C226 C227 H227 120.0
C228 C227 H227 120.0
C227 C228 C223 120.0
C227 C228 H228 120.0
C223 C228 H228 120.0
C301 P3 C307 104.0(6)
C301 P3 C313 105.7(7)
C307 P3 C313 101.8(6)
C301 P3 Co1 111.1(4)
C307 P3 Co1 118.4(5)
C313 P3 Co1 114.5(5)
C306 C301 C302 118.7(13)
C306 C301 P3 116.2(11)
C302 C301 P3 125.1(11)
C301 C302 C303 120.1(15)
C301 C302 H302 119.9
C303 C302 H302 119.9
C304 C303 C302 121.1(16)
C304 C303 H303 119.5
C302 C303 H303 119.5
C303 C304 C305 120.4(15)
C303 C304 H304 119.8
C305 C304 H304 119.8
C304 C305 C306 117.1(15)
C304 C305 H305 121.5
C306 C305 H305 121.5
C301 C306 C305 122.5(15)
C301 C306 H306 118.7
C305 C306 H306 118.7
C308 C307 C312 118.7(12)
C308 C307 P3 122.5(10)
C312 C307 P3 118.7(10)
C307 C308 C309 123.6(14)
C307 C308 H308 118.2
C309 C308 H308 118.2
C308 C309 C310 116.5(14)
C308 C309 H309 121.7
C310 C309 H309 121.7
C311 C310 C309 121.8(14)
C311 C310 H310 119.1
C309 C310 H310 119.1
C310 C311 C312 120.4(15)
C310 C311 H311 119.8
C312 C311 H311 119.8
C311 C312 C307 118.9(14)
C311 C312 H312 120.6
C307 C312 H312 120.6
C318 C313 C314 122.9(15)
C318 C313 P3 118.5(11)
C314 C313 P3 118.6(13)
C313 C314 C315 115.0(17)
C313 C314 H314 122.5
C315 C314 H314 122.5
C316 C315 C314 121.1(17)
C316 C315 H315 119.5
C314 C315 H315 119.5
C315 C316 C317 124.1(17)
C315 C316 H316 117.9
C317 C316 H316 117.9
C316 C317 C318 116.5(17)
C316 C317 H317 121.7
C318 C317 H317 121.7
C313 C318 C317 120.3(15)
C313 C318 H318 119.9
C317 C318 H318 119.9
C402 C401 H40A 109.5
C402 C401 H40B 109.5
H40A C401 H40B 109.5
C402 C401 H40C 109.5
H40A C401 H40C 109.5
H40B C401 H40C 109.5
C403 C402 C407 120.0
C403 C402 C401 128(3)
C407 C402 C401 112(3)
C402 C403 C404 120.0
C402 C403 H403 120.0
C404 C403 H403 120.0
C403 C404 C405 120.0
C403 C404 H404 120.0
C405 C404 H404 120.0
C406 C405 C404 120.0
C406 C405 H405 120.0
C404 C405 H405 120.0
C407 C406 C405 120.0
C407 C406 H406 120.0
C405 C406 H406 120.0
C406 C407 C402 120.0
C406 C407 H407 120.0
C402 C407 H407 120.0

loop_
_geom_bond_atom_site_label_1
_geom_bond_atom_site_label_2
_geom_bond_distance
Co1 C2 1.777(12)
Co1 C6 1.847(12)
Co1 C1 1.874(11)
Co1 P3 2.200(4)
Co1 Co5 2.524(2)
Co1 Co4 2.524(2)
Co1 Co3 2.732(2)
Co1 Co2 2.765(2)
Co2 C3 1.761(12)
Co2 C10 1.805(12)
Co2 C11 1.879(12)
Co2 C1 1.890(11)
Co2 Co6 2.507(2)
Co2 Co5 2.618(2)
Co2 Co3 2.661(2)
Co3 C13 1.751(13)
Co3 C1 1.839(11)
Co3 C9 1.863(12)
Co3 C7 2.015(11)
Co3 Co6 2.501(2)
Co3 Co4 2.513(2)
Co4 C8 1.794(13)
Co4 C1 1.828(11)
Co4 C7 1.868(11)
Co4 C6 2.088(13)
Co4 Au2 2.6576(17)
Co4 Co5 2.694(2)
Co4 Co6 2.816(2)
Co5 C5 1.755(12)
Co5 C4 1.776(12)
Co5 C1 1.860(11)
Co5 C2 2.307(12)
Co5 Au1 2.6704(16)
Co5 Co6 2.833(2)
Co6 C12 1.751(12)
Co6 C1 1.924(11)
Co6 C11 1.956(10)
Co6 C9 2.038(11)
Co6 Au1 2.6015(15)
Co6 Au2 2.6635(15)
Au1 P1 2.284(3)
Au1 Au2 2.8745(9)
Au2 P2 2.288(3)
C2 O2 1.161(13)
C3 O3 1.122(13)
C4 O4 1.183(13)
C5 O5 1.151(13)
C6 O6 1.169(13)
C7 O7 1.162(12)
C8 O8 1.156(13)
C9 O9 1.162(12)
C10 O10 1.137(13)
C11 O11 1.189(13)
C12 O12 1.157(12)
C13 O13 1.141(14)
P1 C101 1.798(9)
P1 C107 1.803(11)
P1 C113 1.818(10)
C101 C106 1.392(13)
C101 C102 1.399(13)
C102 C103 1.405(13)
C102 H102 0.9500
C103 C104 1.360(14)
C103 H103 0.9500
C104 C105 1.376(15)
C104 H104 0.9500
C105 C106 1.368(14)
C105 H105 0.9500
C106 H106 0.9500
C107 C108 1.387(14)
C107 C112 1.421(13)
C108 C109 1.385(14)
C108 H108 0.9500
C109 C110 1.387(14)
C109 H109 0.9500
C110 C111 1.388(16)
C110 H110 0.9500
C111 C112 1.372(15)
C111 H111 0.9500
C112 H112 0.9500
C113 C114 1.363(14)
C113 C118 1.381(14)
C114 C115 1.386(15)
C114 H114 0.9500
C115 C116 1.332(15)
C115 H115 0.9500
C116 C117 1.368(15)
C116 H116 0.9500
C117 C118 1.364(14)
C117 H117 0.9500
C118 H118 0.9500
P2 C213 1.795(10)
P2 C201 1.805(11)
P2 C207 1.868(10)
P2 C223 1.869(14)
C201 C202 1.368(15)
C201 C206 1.403(15)
C202 C203 1.382(16)
C202 H202 0.9500
C203 C204 1.364(17)
C203 H203 0.9500
C204 C205 1.398(19)
C204 H204 0.9500
C205 C206 1.353(17)
C205 H205 0.9500
C206 H206 0.9500
C207 C208 1.368(16)
C207 C212 1.372(16)
C208 C209 1.417(16)
C208 H208 0.9500
C209 C210 1.355(17)
C209 H209 0.9500
C210 C211 1.350(17)
C210 H210 0.9500
C211 C212 1.377(15)
C211 H211 0.9500
C212 H212 0.9500
C213 C214 1.3900
C213 C218 1.3900
C214 C215 1.3900
C214 H214 0.9500
C215 C216 1.3900
C215 H215 0.9500
C216 C217 1.3900
C216 H216 0.9500
C217 C218 1.3900
C217 H217 0.9500
C218 H218 0.9500
C223 C224 1.3900
C223 C228 1.3900
C224 C225 1.3900
C224 H224 0.9500
C225 C226 1.3900
C225 H225 0.9500
C226 C227 1.3900
C226 H226 0.9500
C227 C228 1.3900
C227 H227 0.9500
C228 H228 0.9500
P3 C301 1.817(14)
P3 C307 1.843(12)
P3 C313 1.864(14)
C301 C306 1.368(19)
C301 C302 1.387(19)
C302 C303 1.438(18)
C302 H302 0.9500
C303 C304 1.35(2)
C303 H303 0.9500
C304 C305 1.42(2)
C304 H304 0.9500
C305 C306 1.449(19)
C305 H305 0.9500
C306 H306 0.9500
C307 C308 1.345(17)
C307 C312 1.405(18)
C308 C309 1.366(17)
C308 H308 0.9500
C309 C310 1.413(19)
C309 H309 0.9500
C310 C311 1.328(19)
C310 H310 0.9500
C311 C312 1.395(18)
C311 H311 0.9500
C312 H312 0.9500
C313 C318 1.36(2)
C313 C314 1.42(2)
C314 C315 1.43(2)
C314 H314 0.9500
C315 C316 1.34(2)
C315 H315 0.9500
C316 C317 1.38(2)
C316 H316 0.9500
C317 C318 1.421(19)
C317 H317 0.9500
C318 H318 0.9500
C401 C402 1.509(10)
C401 H40A 0.9800
C401 H40B 0.9800
C401 H40C 0.9800
C402 C403 1.3900
C402 C407 1.3900
C403 C404 1.3900
C403 H403 0.9500
C404 C405 1.3900
C404 H404 0.9500
C405 C406 1.3900
C405 H405 0.9500
C406 C407 1.3900
C406 H406 0.9500
C407 H407 0.9500

loop_
_geom_torsion_atom_site_label_1
_geom_torsion_atom_site_label_2
_geom_torsion_atom_site_label_3
_geom_torsion_atom_site_label_4
_geom_torsion
C2 Co1 Co2 C3 -32.7(5)
C6 Co1 Co2 C3 -145.4(8)
C1 Co1 Co2 C3 -147.0(6)
P3 Co1 Co2 C3 67.6(4)
Co5 Co1 Co2 C3 -88.2(4)
Co4 Co1 Co2 C3 -148.7(4)
Co3 Co1 Co2 C3 160.7(4)
C2 Co1 Co2 C10 -135.0(5)
C6 Co1 Co2 C10 112.4(8)
C1 Co1 Co2 C10 110.8(6)
P3 Co1 Co2 C10 -34.6(4)
Co5 Co1 Co2 C10 169.5(4)
Co4 Co1 Co2 C10 109.1(4)
Co3 Co1 Co2 C10 58.4(4)
C2 Co1 Co2 C11 100.8(6)
C6 Co1 Co2 C11 -11.9(8)
C1 Co1 Co2 C11 -13.4(7)
P3 Co1 Co2 C11 -158.9(5)
Co5 Co1 Co2 C11 45.3(5)
Co4 Co1 Co2 C11 -15.2(5)
Co3 Co1 Co2 C11 -65.8(5)
C2 Co1 Co2 C1 114.2(6)
C6 Co1 Co2 C1 1.6(8)
P3 Co1 Co2 C1 -145.4(5)
Co5 Co1 Co2 C1 58.7(5)
Co4 Co1 Co2 C1 -1.7(5)
Co3 Co1 Co2 C1 -52.4(5)
C2 Co1 Co2 Co6 115.9(4)
C6 Co1 Co2 Co6 3.2(7)
C1 Co1 Co2 Co6 1.6(5)
P3 Co1 Co2 Co6 -143.83(11)
Co5 Co1 Co2 Co6 60.36(6)
Co4 Co1 Co2 Co6 -0.12(7)
Co3 Co1 Co2 Co6 -50.74(6)
C2 Co1 Co2 Co5 55.5(4)
C6 Co1 Co2 Co5 -57.2(7)
C1 Co1 Co2 Co5 -58.7(5)
P3 Co1 Co2 Co5 155.82(12)
Co4 Co1 Co2 Co5 -60.47(6)
Co3 Co1 Co2 Co5 -111.10(7)
C2 Co1 Co2 Co3 166.6(4)
C6 Co1 Co2 Co3 53.9(7)
C1 Co1 Co2 Co3 52.4(5)
P3 Co1 Co2 Co3 -93.08(12)
Co5 Co1 Co2 Co3 111.10(7)
Co4 Co1 Co2 Co3 50.63(6)
C3 Co2 Co3 C13 35.0(14)
C10 Co2 Co3 C13 -14.7(7)
C11 Co2 Co3 C13 -114.1(7)
C1 Co2 Co3 C13 152.3(8)
Co6 Co2 Co3 C13 -144.6(6)
Co5 Co2 Co3 C13 152.0(6)
Co1 Co2 Co3 C13 101.5(6)
C3 Co2 Co3 C1 -117.3(13)
C10 Co2 Co3 C1 -167.0(6)
C11 Co2 Co3 C1 93.6(6)
Co6 Co2 Co3 C1 63.1(5)
Co5 Co2 Co3 C1 -0.2(5)
Co1 Co2 Co3 C1 -50.8(5)
C3 Co2 Co3 C9 139.7(13)
C10 Co2 Co3 C9 89.9(5)
C11 Co2 Co3 C9 -9.5(4)
C1 Co2 Co3 C9 -103.1(6)
Co6 Co2 Co3 C9 -40.0(3)
Co5 Co2 Co3 C9 -103.3(3)
Co1 Co2 Co3 C9 -153.8(3)
C3 Co2 Co3 C7 -114.9(13)
C10 Co2 Co3 C7 -164.6(7)
C11 Co2 Co3 C7 96.0(6)
C1 Co2 Co3 C7 2.4(7)
Co6 Co2 Co3 C7 65.5(5)
Co5 Co2 Co3 C7 2.2(5)
Co1 Co2 Co3 C7 -48.4(5)
C3 Co2 Co3 Co6 179.6(12)
C10 Co2 Co3 Co6 129.9(4)
C11 Co2 Co3 Co6 30.5(3)
C1 Co2 Co3 Co6 -63.1(5)
Co5 Co2 Co3 Co6 -63.33(6)
Co1 Co2 Co3 Co6 -113.88(7)
C3 Co2 Co3 Co4 -117.5(12)
C10 Co2 Co3 Co4 -167.2(4)
C11 Co2 Co3 Co4 93.4(3)
C1 Co2 Co3 Co4 -0.2(5)
Co6 Co2 Co3 Co4 62.92(6)
Co5 Co2 Co3 Co4 -0.42(7)
Co1 Co2 Co3 Co4 -50.96(6)
C3 Co2 Co3 Co1 -66.5(12)
C10 Co2 Co3 Co1 -116.2(4)
C11 Co2 Co3 Co1 144.4(3)
C1 Co2 Co3 Co1 50.8(5)
Co6 Co2 Co3 Co1 113.88(7)
Co5 Co2 Co3 Co1 50.54(6)
C2 Co1 Co3 C13 -139.5(8)
C6 Co1 Co3 C13 94.9(7)
C1 Co1 Co3 C13 -167.7(7)
P3 Co1 Co3 C13 -6.8(6)
Co5 Co1 Co3 C13 -167.3(5)
Co4 Co1 Co3 C13 133.1(5)
Co2 Co1 Co3 C13 -114.1(5)
C2 Co1 Co3 C1 28.1(8)
C6 Co1 Co3 C1 -97.5(6)
P3 Co1 Co3 C1 160.8(5)
Co5 Co1 Co3 C1 0.3(5)
Co4 Co1 Co3 C1 -59.3(5)
Co2 Co1 Co3 C1 53.5(5)
C2 Co1 Co3 C9 26.7(9)
C6 Co1 Co3 C9 -99.0(7)
C1 Co1 Co3 C9 -1.5(7)
P3 Co1 Co3 C9 159.4(6)
Co5 Co1 Co3 C9 -1.2(6)
Co4 Co1 Co3 C9 -60.7(6)
Co2 Co1 Co3 C9 52.1(6)
C2 Co1 Co3 C7 125.1(7)
C6 Co1 Co3 C7 -0.5(5)
C1 Co1 Co3 C7 97.0(6)
P3 Co1 Co3 C7 -102.1(4)
Co5 Co1 Co3 C7 97.3(3)
Co4 Co1 Co3 C7 37.8(3)
Co2 Co1 Co3 C7 150.5(3)
C2 Co1 Co3 Co6 25.5(7)
C6 Co1 Co3 Co6 -100.1(4)
C1 Co1 Co3 Co6 -2.6(5)
P3 Co1 Co3 Co6 158.25(11)
Co5 Co1 Co3 Co6 -2.28(7)
Co4 Co1 Co3 Co6 -61.85(6)
Co2 Co1 Co3 Co6 50.94(6)
C2 Co1 Co3 Co4 87.4(7)
C6 Co1 Co3 Co4 -38.2(4)
C1 Co1 Co3 Co4 59.3(5)
P3 Co1 Co3 Co4 -139.90(11)
Co5 Co1 Co3 Co4 59.57(6)
Co2 Co1 Co3 Co4 112.79(7)
C2 Co1 Co3 Co2 -25.4(7)
C6 Co1 Co3 Co2 -151.0(4)
C1 Co1 Co3 Co2 -53.5(5)
P3 Co1 Co3 Co2 107.31(11)
Co5 Co1 Co3 Co2 -53.22(6)
Co4 Co1 Co3 Co2 -112.79(7)
C13 Co3 Co4 C8 50.1(12)
C1 Co3 Co4 C8 -166.2(10)
C9 Co3 Co4 C8 -70.2(9)
C7 Co3 Co4 C8 16.3(10)
Co6 Co3 Co4 C8 -111.7(9)
Co2 Co3 Co4 C8 -166.0(9)
Co1 Co3 Co4 C8 139.7(9)
C13 Co3 Co4 C1 -143.7(9)
C9 Co3 Co4 C1 96.1(6)
C7 Co3 Co4 C1 -177.5(7)
Co6 Co3 Co4 C1 54.5(5)
Co2 Co3 Co4 C1 0.2(5)
Co1 Co3 Co4 C1 -54.1(5)
C13 Co3 Co4 C7 33.8(9)
C1 Co3 Co4 C7 177.5(7)
C9 Co3 Co4 C7 -86.5(6)
Co6 Co3 Co4 C7 -128.0(5)
Co2 Co3 Co4 C7 177.7(5)
Co1 Co3 Co4 C7 123.4(5)
C13 Co3 Co4 C6 -56.3(8)
C1 Co3 Co4 C6 87.3(6)
C9 Co3 Co4 C6 -176.6(5)
C7 Co3 Co4 C6 -90.1(6)
Co6 Co3 Co4 C6 141.9(3)
Co2 Co3 Co4 C6 87.5(3)
Co1 Co3 Co4 C6 33.3(3)
C13 Co3 Co4 Co1 -89.6(7)
C1 Co3 Co4 Co1 54.1(5)
C9 Co3 Co4 Co1 150.1(3)
C7 Co3 Co4 Co1 -123.4(5)
Co6 Co3 Co4 Co1 108.63(7)
Co2 Co3 Co4 Co1 54.28(6)
C13 Co3 Co4 Au2 113.8(7)
C1 Co3 Co4 Au2 -102.5(5)
C9 Co3 Co4 Au2 -6.4(3)
C7 Co3 Co4 Au2 80.0(5)
Co6 Co3 Co4 Au2 -47.95(5)
Co2 Co3 Co4 Au2 -102.30(6)
Co1 Co3 Co4 Au2 -156.58(7)
C13 Co3 Co4 Co5 -143.5(7)
C1 Co3 Co4 Co5 0.2(5)
C9 Co3 Co4 Co5 96.3(3)
C7 Co3 Co4 Co5 -177.3(5)
Co6 Co3 Co4 Co5 54.75(6)
Co2 Co3 Co4 Co5 0.40(7)
Co1 Co3 Co4 Co5 -53.88(6)
C13 Co3 Co4 Co6 161.8(7)
C1 Co3 Co4 Co6 -54.5(5)
C9 Co3 Co4 Co6 41.5(3)
C7 Co3 Co4 Co6 128.0(5)
Co2 Co3 Co4 Co6 -54.35(6)
Co1 Co3 Co4 Co6 -108.63(7)
C2 Co1 Co4 C8 61.3(7)
C6 Co1 Co4 C8 -24.6(7)
C1 Co1 Co4 C8 151.4(7)
P3 Co1 Co4 C8 -83.7(5)
Co5 Co1 Co4 C8 97.2(5)
Co3 Co1 Co4 C8 -155.6(5)
Co2 Co1 Co4 C8 153.0(5)
C2 Co1 Co4 C1 -90.1(6)
C6 Co1 Co4 C1 -176.0(7)
P3 Co1 Co4 C1 125.0(5)
Co5 Co1 Co4 C1 -54.2(5)
Co3 Co1 Co4 C1 53.0(5)
Co2 Co1 Co4 C1 1.6(5)
C2 Co1 Co4 C7 175.0(6)
C6 Co1 Co4 C7 89.2(6)
C1 Co1 Co4 C7 -94.9(6)
P3 Co1 Co4 C7 30.1(4)
Co5 Co1 Co4 C7 -149.1(4)
Co3 Co1 Co4 C7 -41.9(4)
Co2 Co1 Co4 C7 -93.2(4)
C2 Co1 Co4 C6 85.9(6)
C1 Co1 Co4 C6 176.0(7)
P3 Co1 Co4 C6 -59.1(5)
Co5 Co1 Co4 C6 121.7(5)
Co3 Co1 Co4 C6 -131.0(5)
Co2 Co1 Co4 C6 177.6(5)
C2 Co1 Co4 Co3 -143.1(4)
C6 Co1 Co4 Co3 131.0(5)
C1 Co1 Co4 Co3 -53.0(5)
P3 Co1 Co4 Co3 71.98(17)
Co5 Co1 Co4 Co3 -107.21(7)
Co2 Co1 Co4 Co3 -51.36(6)
C2 Co1 Co4 Au2 -93.5(5)
C6 Co1 Co4 Au2 -179.4(5)
C1 Co1 Co4 Au2 -3.4(5)
P3 Co1 Co4 Au2 121.58(18)
Co5 Co1 Co4 Au2 -57.62(13)
Co3 Co1 Co4 Au2 49.60(13)
Co2 Co1 Co4 Au2 -1.77(14)
C2 Co1 Co4 Co5 -35.9(4)
C6 Co1 Co4 Co5 -121.7(5)
C1 Co1 Co4 Co5 54.2(5)
P3 Co1 Co4 Co5 179.19(18)
Co3 Co1 Co4 Co5 107.21(7)
Co2 Co1 Co4 Co5 55.85(6)
C2 Co1 Co4 Co6 -91.6(4)
C6 Co1 Co4 Co6 -177.5(5)
C1 Co1 Co4 Co6 -1.5(5)
P3 Co1 Co4 Co6 123.44(17)
Co5 Co1 Co4 Co6 -55.75(6)
Co3 Co1 Co4 Co6 51.46(6)
Co2 Co1 Co4 Co6 0.10(6)
C2 Co1 Co5 C5 -44.1(7)
C6 Co1 Co5 C5 -143.2(7)
C1 Co1 Co5 C5 119.6(7)
P3 Co1 Co5 C5 -6.2(6)
Co4 Co1 Co5 C5 172.5(5)
Co3 Co1 Co5 C5 119.3(5)
Co2 Co1 Co5 C5 67.1(5)
C2 Co1 Co5 C4 77.6(6)
C6 Co1 Co5 C4 -21.5(6)
C1 Co1 Co5 C4 -118.7(6)
P3 Co1 Co5 C4 115.6(5)
Co4 Co1 Co5 C4 -65.8(4)
Co3 Co1 Co5 C4 -119.0(4)
Co2 Co1 Co5 C4 -171.2(4)
C2 Co1 Co5 C1 -163.7(6)
C6 Co1 Co5 C1 97.2(6)
P3 Co1 Co5 C1 -125.7(5)
Co4 Co1 Co5 C1 52.9(4)
Co3 Co1 Co5 C1 -0.3(4)
Co2 Co1 Co5 C1 -52.5(4)
C6 Co1 Co5 C2 -99.1(6)
C1 Co1 Co5 C2 163.7(6)
P3 Co1 Co5 C2 38.0(5)
Co4 Co1 Co5 C2 -143.4(4)
Co3 Co1 Co5 C2 163.4(4)
Co2 Co1 Co5 C2 111.2(4)
C2 Co1 Co5 Co2 -111.2(4)
C6 Co1 Co5 Co2 149.7(4)
C1 Co1 Co5 Co2 52.5(4)
P3 Co1 Co5 Co2 -73.2(3)
Co4 Co1 Co5 Co2 105.44(7)
Co3 Co1 Co5 Co2 52.22(6)
C2 Co1 Co5 Au1 161.2(4)
C6 Co1 Co5 Au1 62.1(4)
C1 Co1 Co5 Au1 -35.1(4)
P3 Co1 Co5 Au1 -160.8(3)
Co4 Co1 Co5 Au1 17.86(9)
Co3 Co1 Co5 Au1 -35.36(11)
Co2 Co1 Co5 Au1 -87.59(10)
C2 Co1 Co5 Co4 143.4(4)
C6 Co1 Co5 Co4 44.3(4)
C1 Co1 Co5 Co4 -52.9(4)
P3 Co1 Co5 Co4 -178.7(3)
Co3 Co1 Co5 Co4 -53.22(6)
Co2 Co1 Co5 Co4 -105.44(7)
C2 Co1 Co5 Co6 -161.4(4)
C6 Co1 Co5 Co6 99.5(4)
C1 Co1 Co5 Co6 2.3(4)
P3 Co1 Co5 Co6 -123.4(3)
Co4 Co1 Co5 Co6 55.23(6)
Co3 Co1 Co5 Co6 2.01(6)
Co2 Co1 Co5 Co6 -50.21(5)
C3 Co2 Co5 C5 -26.3(6)
C10 Co2 Co5 C5 -158.7(10)
C11 Co2 Co5 C5 72.4(5)
C1 Co2 Co5 C5 171.3(6)
Co6 Co2 Co5 C5 116.3(4)
Co3 Co2 Co5 C5 171.5(4)
Co1 Co2 Co5 C5 -134.2(4)
C3 Co2 Co5 C4 156(2)
C10 Co2 Co5 C4 23(2)
C11 Co2 Co5 C4 -105(2)
C1 Co2 Co5 C4 -7(2)
Co6 Co2 Co5 C4 -61(2)
Co3 Co2 Co5 C4 -6(2)
Co1 Co2 Co5 C4 48(2)
C3 Co2 Co5 C1 162.4(6)
C10 Co2 Co5 C1 30.0(10)
C11 Co2 Co5 C1 -98.9(6)
Co6 Co2 Co5 C1 -55.0(5)
Co3 Co2 Co5 C1 0.2(5)
Co1 Co2 Co5 C1 54.4(5)
C3 Co2 Co5 C2 68.4(5)
C10 Co2 Co5 C2 -64.1(9)
C11 Co2 Co5 C2 167.1(4)
C1 Co2 Co5 C2 -94.0(6)
Co6 Co2 Co5 C2 -149.0(3)
Co3 Co2 Co5 C2 -93.8(3)
Co1 Co2 Co5 C2 -39.6(3)
C3 Co2 Co5 Co1 108.0(4)
C10 Co2 Co5 Co1 -24.5(9)
C11 Co2 Co5 Co1 -153.3(3)
C1 Co2 Co5 Co1 -54.4(5)
Co6 Co2 Co5 Co1 -109.43(7)
Co3 Co2 Co5 Co1 -54.24(6)
C3 Co2 Co5 Au1 -118.5(4)
C10 Co2 Co5 Au1 109.1(9)
C11 Co2 Co5 Au1 -19.7(3)
C1 Co2 Co5 Au1 79.1(5)
Co6 Co2 Co5 Au1 24.13(6)
Co3 Co2 Co5 Au1 79.32(7)
Co1 Co2 Co5 Au1 133.57(7)
C3 Co2 Co5 Co4 162.6(4)
C10 Co2 Co5 Co4 30.1(9)
C11 Co2 Co5 Co4 -98.7(3)
C1 Co2 Co5 Co4 0.2(5)
Co6 Co2 Co5 Co4 -54.80(6)
Co3 Co2 Co5 Co4 0.39(6)
Co1 Co2 Co5 Co4 54.63(6)
C3 Co2 Co5 Co6 -142.6(4)
C10 Co2 Co5 Co6 84.9(9)
C11 Co2 Co5 Co6 -43.9(3)
C1 Co2 Co5 Co6 55.0(5)
Co3 Co2 Co5 Co6 55.19(6)
Co1 Co2 Co5 Co6 109.43(7)
C8 Co4 Co5 C5 94(2)
C1 Co4 Co5 C5 -79(2)
C7 Co4 Co5 C5 -83(2)
C6 Co4 Co5 C5 -178(2)
Co3 Co4 Co5 C5 -79(2)
Co1 Co4 Co5 C5 -140(2)
Au2 Co4 Co5 C5 13(2)
Co6 Co4 Co5 C5 -29(2)
C8 Co4 Co5 C4 -8.7(6)
C1 Co4 Co5 C4 178.5(7)
C7 Co4 Co5 C4 174.7(7)
C6 Co4 Co5 C4 80.0(5)
Co3 Co4 Co5 C4 178.3(4)
Co1 Co4 Co5 C4 117.8(4)
Au2 Co4 Co5 C4 -89.1(4)
Co6 Co4 Co5 C4 -131.9(4)
C8 Co4 Co5 C1 172.8(7)
C7 Co4 Co5 C1 -3.8(8)
C6 Co4 Co5 C1 -98.5(6)
Co3 Co4 Co5 C1 -0.2(5)
Co1 Co4 Co5 C1 -60.7(5)
Au2 Co4 Co5 C1 92.5(5)
Co6 Co4 Co5 C1 49.7(5)
C8 Co4 Co5 C2 -102.5(5)
C1 Co4 Co5 C2 84.7(6)
C7 Co4 Co5 C2 81.0(7)
C6 Co4 Co5 C2 -13.8(4)
Co3 Co4 Co5 C2 84.5(3)
Co1 Co4 Co5 C2 24.0(3)
Au2 Co4 Co5 C2 177.2(3)
Co6 Co4 Co5 C2 134.4(3)
C8 Co4 Co5 Co1 -126.5(5)
C1 Co4 Co5 Co1 60.7(5)
C7 Co4 Co5 Co1 57.0(6)
C6 Co4 Co5 Co1 -37.8(3)
Co3 Co4 Co5 Co1 60.50(7)
Au2 Co4 Co5 Co1 153.17(7)
Co6 Co4 Co5 Co1 110.37(7)
C8 Co4 Co5 Co2 172.6(5)
C1 Co4 Co5 Co2 -0.2(5)
C7 Co4 Co5 Co2 -4.0(6)
C6 Co4 Co5 Co2 -98.7(3)
Co3 Co4 Co5 Co2 -0.41(7)
Co1 Co4 Co5 Co2 -60.91(6)
Au2 Co4 Co5 Co2 92.26(6)
Co6 Co4 Co5 Co2 49.46(6)
C8 Co4 Co5 Au1 66.1(5)
C1 Co4 Co5 Au1 -106.7(5)
C7 Co4 Co5 Au1 -110.5(6)
C6 Co4 Co5 Au1 154.8(3)
Co3 Co4 Co5 Au1 -106.95(6)
Co1 Co4 Co5 Au1 -167.46(6)
Au2 Co4 Co5 Au1 -14.28(5)
Co6 Co4 Co5 Au1 -57.09(5)
C8 Co4 Co5 Co6 123.2(5)
C1 Co4 Co5 Co6 -49.7(5)
C7 Co4 Co5 Co6 -53.4(6)
C6 Co4 Co5 Co6 -148.2(3)
Co3 Co4 Co5 Co6 -49.87(6)
Co1 Co4 Co5 Co6 -110.37(7)
Au2 Co4 Co5 Co6 42.80(5)
C13 Co3 Co6 C12 -34.5(11)
C1 Co3 Co6 C12 171.5(6)
C9 Co3 Co6 C12 -5.5(6)
C7 Co3 Co6 C12 84.9(6)
Co4 Co3 Co6 C12 120.7(5)
Co2 Co3 Co6 C12 -132.5(5)
Co1 Co3 Co6 C12 173.8(5)
C13 Co3 Co6 C1 154.1(11)
C9 Co3 Co6 C1 -176.9(6)
C7 Co3 Co6 C1 -86.6(5)
Co4 Co3 Co6 C1 -50.7(4)
Co2 Co3 Co6 C1 56.0(4)
Co1 Co3 Co6 C1 2.3(4)
C13 Co3 Co6 C11 68.5(10)
C1 Co3 Co6 C11 -85.6(5)
C9 Co3 Co6 C11 97.5(5)
C7 Co3 Co6 C11 -172.2(5)
Co4 Co3 Co6 C11 -136.3(3)
Co2 Co3 Co6 C11 -29.5(3)
Co1 Co3 Co6 C11 -83.2(3)
C13 Co3 Co6 C9 -29.0(11)
C1 Co3 Co6 C9 176.9(6)
C7 Co3 Co6 C9 90.3(5)
Co4 Co3 Co6 C9 126.2(4)
Co2 Co3 Co6 C9 -127.1(4)
Co1 Co3 Co6 C9 179.2(4)
C13 Co3 Co6 Co2 98.1(10)
C1 Co3 Co6 Co2 -56.0(4)
C9 Co3 Co6 Co2 127.1(4)
C7 Co3 Co6 Co2 -142.6(3)
Co4 Co3 Co6 Co2 -106.73(7)
Co1 Co3 Co6 Co2 -53.70(6)
C13 Co3 Co6 Au1 -166.2(10)
C1 Co3 Co6 Au1 39.8(4)
C9 Co3 Co6 Au1 -137.1(4)
C7 Co3 Co6 Au1 -46.8(3)
Co4 Co3 Co6 Au1 -10.95(9)
Co2 Co3 Co6 Au1 95.79(10)
Co1 Co3 Co6 Au1 42.08(11)
C13 Co3 Co6 Au2 -107.4(10)
C1 Co3 Co6 Au2 98.5(4)
C9 Co3 Co6 Au2 -78.4(4)
C7 Co3 Co6 Au2 11.9(3)
Co4 Co3 Co6 Au2 47.82(5)
Co2 Co3 Co6 Au2 154.55(6)
Co1 Co3 Co6 Au2 100.85(6)
C13 Co3 Co6 Co4 -155.2(10)
C1 Co3 Co6 Co4 50.7(4)
C9 Co3 Co6 Co4 -126.2(4)
C7 Co3 Co6 Co4 -35.9(3)
Co2 Co3 Co6 Co4 106.73(7)
Co1 Co3 Co6 Co4 53.03(6)
C13 Co3 Co6 Co5 153.8(10)
C1 Co3 Co6 Co5 -0.3(4)
C9 Co3 Co6 Co5 -177.2(4)
C7 Co3 Co6 Co5 -86.9(3)
Co4 Co3 Co6 Co5 -51.00(5)
Co2 Co3 Co6 Co5 55.74(6)
Co1 Co3 Co6 Co5 2.03(6)
C3 Co2 Co6 C12 -44.0(8)
C10 Co2 Co6 C12 86.7(7)
C11 Co2 Co6 C12 -3.7(6)
C1 Co2 Co6 C12 -170.0(7)
Co5 Co2 Co6 C12 -120.1(5)
Co3 Co2 Co6 C12 135.8(5)
Co1 Co2 Co6 C12 -171.5(5)
C3 Co2 Co6 C1 126.0(8)
C10 Co2 Co6 C1 -103.2(6)
C11 Co2 Co6 C1 166.3(6)
Co5 Co2 Co6 C1 49.9(4)
Co3 Co2 Co6 C1 -54.2(4)
Co1 Co2 Co6 C1 -1.4(4)
C3 Co2 Co6 C11 -40.3(8)
C10 Co2 Co6 C11 90.5(6)
C1 Co2 Co6 C11 -166.3(6)
Co5 Co2 Co6 C11 -116.4(4)
Co3 Co2 Co6 C11 139.5(4)
Co1 Co2 Co6 C11 -167.7(4)
C3 Co2 Co6 C9 -143.8(7)
C10 Co2 Co6 C9 -13.1(5)
C11 Co2 Co6 C9 -103.5(5)
C1 Co2 Co6 C9 90.1(5)
Co5 Co2 Co6 C9 140.0(3)
Co3 Co2 Co6 C9 36.0(3)
Co1 Co2 Co6 C9 88.7(3)
C3 Co2 Co6 Co3 -179.8(7)
C10 Co2 Co6 Co3 -49.1(4)
C11 Co2 Co6 Co3 -139.5(4)
C1 Co2 Co6 Co3 54.2(4)
Co5 Co2 Co6 Co3 104.06(7)
Co1 Co2 Co6 Co3 52.73(6)
C3 Co2 Co6 Au1 50.4(7)
C10 Co2 Co6 Au1 -178.8(4)
C11 Co2 Co6 Au1 90.7(4)
C1 Co2 Co6 Au1 -75.6(4)
Co5 Co2 Co6 Au1 -25.71(6)
Co3 Co2 Co6 Au1 -129.77(7)
Co1 Co2 Co6 Au1 -77.04(7)
C3 Co2 Co6 Au2 129.5(7)
C10 Co2 Co6 Au2 -99.8(4)
C11 Co2 Co6 Au2 169.8(4)
C1 Co2 Co6 Au2 3.5(4)
Co5 Co2 Co6 Au2 53.36(12)
Co3 Co2 Co6 Au2 -50.70(12)
Co1 Co2 Co6 Au2 2.03(13)
C3 Co2 Co6 Co4 127.6(7)
C10 Co2 Co6 Co4 -101.7(4)
C11 Co2 Co6 Co4 167.9(4)
C1 Co2 Co6 Co4 1.5(4)
Co5 Co2 Co6 Co4 51.44(5)
Co3 Co2 Co6 Co4 -52.62(6)
Co1 Co2 Co6 Co4 0.10(6)
C3 Co2 Co6 Co5 76.1(7)
C10 Co2 Co6 Co5 -153.1(4)
C11 Co2 Co6 Co5 116.4(4)
C1 Co2 Co6 Co5 -49.9(4)
Co3 Co2 Co6 Co5 -104.06(7)
Co1 Co2 Co6 Co5 -51.33(6)
C8 Co4 Co6 C12 17.3(7)
C1 Co4 Co6 C12 170.1(7)
C7 Co4 Co6 C12 -89.9(6)
C6 Co4 Co6 C12 169.2(7)
Co3 Co4 Co6 C12 -128.5(5)
Co1 Co4 Co6 C12 171.8(5)
Au2 Co4 Co6 C12 -9.4(5)
Co5 Co4 Co6 C12 119.3(5)
C8 Co4 Co6 C1 -152.8(7)
C7 Co4 Co6 C1 100.0(6)
C6 Co4 Co6 C1 -0.9(7)
Co3 Co4 Co6 C1 61.4(5)
Co1 Co4 Co6 C1 1.7(5)
Au2 Co4 Co6 C1 -179.5(5)
Co5 Co4 Co6 C1 -50.8(5)
C8 Co4 Co6 C11 -141.8(7)
C1 Co4 Co6 C11 10.9(7)
C7 Co4 Co6 C11 111.0(6)
C6 Co4 Co6 C11 10.0(7)
Co3 Co4 Co6 C11 72.3(5)
Co1 Co4 Co6 C11 12.6(5)
Au2 Co4 Co6 C11 -168.5(5)
Co5 Co4 Co6 C11 -39.8(5)
C8 Co4 Co6 C9 109.6(6)
C1 Co4 Co6 C9 -97.6(6)
C7 Co4 Co6 C9 2.4(5)
C6 Co4 Co6 C9 -98.6(6)
Co3 Co4 Co6 C9 -36.2(3)
Co1 Co4 Co6 C9 -96.0(3)
Au2 Co4 Co6 C9 82.9(3)
Co5 Co4 Co6 C9 -148.4(3)
C8 Co4 Co6 Co3 145.9(5)
C1 Co4 Co6 Co3 -61.4(5)
C7 Co4 Co6 Co3 38.6(4)
C6 Co4 Co6 Co3 -62.3(5)
Co1 Co4 Co6 Co3 -59.71(7)
Au2 Co4 Co6 Co3 119.15(7)
Co5 Co4 Co6 Co3 -112.15(7)
C8 Co4 Co6 Co2 -154.6(5)
C1 Co4 Co6 Co2 -1.8(5)
C7 Co4 Co6 Co2 98.2(4)
C6 Co4 Co6 Co2 -2.7(5)
Co3 Co4 Co6 Co2 59.59(7)
Co1 Co4 Co6 Co2 -0.11(6)
Au2 Co4 Co6 Co2 178.74(6)
Co5 Co4 Co6 Co2 -52.56(6)
C8 Co4 Co6 Au1 -42.1(5)
C1 Co4 Co6 Au1 110.6(5)
C7 Co4 Co6 Au1 -149.4(4)
C6 Co4 Co6 Au1 109.7(5)
Co3 Co4 Co6 Au1 172.00(7)
Co1 Co4 Co6 Au1 112.30(6)
Au2 Co4 Co6 Au1 -68.85(4)
Co5 Co4 Co6 Au1 59.85(5)
C8 Co4 Co6 Au2 26.7(5)
C1 Co4 Co6 Au2 179.5(5)
C7 Co4 Co6 Au2 -80.5(4)
C6 Co4 Co6 Au2 178.5(5)
Co3 Co4 Co6 Au2 -119.15(7)
Co1 Co4 Co6 Au2 -178.85(6)
Co5 Co4 Co6 Au2 128.70(6)
C8 Co4 Co6 Co5 -102.0(5)
C1 Co4 Co6 Co5 50.8(5)
C7 Co4 Co6 Co5 150.8(4)
C6 Co4 Co6 Co5 49.8(5)
Co3 Co4 Co6 Co5 112.15(7)
Co1 Co4 Co6 Co5 52.44(6)
Au2 Co4 Co6 Co5 -128.70(6)
C5 Co5 Co6 C12 52.8(6)
C4 Co5 Co6 C12 -65.1(6)
C1 Co5 Co6 C12 -172.4(6)
C2 Co5 Co6 C12 168.6(6)
Co1 Co5 Co6 C12 -174.9(4)
Co2 Co5 Co6 C12 126.3(4)
Au1 Co5 Co6 C12 -25.5(4)
Co4 Co5 Co6 C12 -122.5(4)
C5 Co5 Co6 C1 -134.8(6)
C4 Co5 Co6 C1 107.3(7)
C2 Co5 Co6 C1 -19.0(6)
Co1 Co5 Co6 C1 -2.5(5)
Co2 Co5 Co6 C1 -61.3(5)
Au1 Co5 Co6 C1 146.9(5)
Co4 Co5 Co6 C1 49.9(5)
C5 Co5 Co6 C11 -31.8(5)
C4 Co5 Co6 C11 -149.7(6)
C1 Co5 Co6 C11 103.0(6)
C2 Co5 Co6 C11 84.0(5)
Co1 Co5 Co6 C11 100.5(3)
Co2 Co5 Co6 C11 41.8(3)
Au1 Co5 Co6 C11 -110.1(3)
Co4 Co5 Co6 C11 152.9(3)
C5 Co5 Co6 C9 -137.4(6)
C4 Co5 Co6 C9 104.7(6)
C1 Co5 Co6 C9 -2.6(6)
C2 Co5 Co6 C9 -21.6(6)
Co1 Co5 Co6 C9 -5.1(4)
Co2 Co5 Co6 C9 -63.8(4)
Au1 Co5 Co6 C9 144.4(4)
Co4 Co5 Co6 C9 47.4(4)
C5 Co5 Co6 Co3 -134.5(4)
C4 Co5 Co6 Co3 107.6(5)
C1 Co5 Co6 Co3 0.3(5)
C2 Co5 Co6 Co3 -18.7(4)
Co1 Co5 Co6 Co3 -2.20(7)
Co2 Co5 Co6 Co3 -60.93(6)
Au1 Co5 Co6 Co3 147.24(6)
Co4 Co5 Co6 Co3 50.26(6)
C5 Co5 Co6 Co2 -73.6(4)
C4 Co5 Co6 Co2 168.6(5)
C1 Co5 Co6 Co2 61.3(5)
C2 Co5 Co6 Co2 42.2(4)
Co1 Co5 Co6 Co2 58.73(6)
Au1 Co5 Co6 Co2 -151.82(7)
Co4 Co5 Co6 Co2 111.19(7)
C5 Co5 Co6 Au1 78.3(4)
C4 Co5 Co6 Au1 -39.6(4)
C1 Co5 Co6 Au1 -146.9(5)
C2 Co5 Co6 Au1 -166.0(4)
Co1 Co5 Co6 Au1 -149.44(6)
Co2 Co5 Co6 Au1 151.82(7)
Co4 Co5 Co6 Au1 -96.98(6)
C5 Co5 Co6 Au2 133.2(4)
C4 Co5 Co6 Au2 15.3(5)
C1 Co5 Co6 Au2 -92.0(5)
C2 Co5 Co6 Au2 -111.0(4)
Co1 Co5 Co6 Au2 -94.49(6)
Co2 Co5 Co6 Au2 -153.22(7)
Au1 Co5 Co6 Au2 54.95(4)
Co4 Co5 Co6 Au2 -42.03(5)
C5 Co5 Co6 Co4 175.3(4)
C4 Co5 Co6 Co4 57.4(5)
C1 Co5 Co6 Co4 -49.9(5)
C2 Co5 Co6 Co4 -69.0(4)
Co1 Co5 Co6 Co4 -52.46(6)
Co2 Co5 Co6 Co4 -111.19(7)
Au1 Co5 Co6 Co4 96.98(6)
C12 Co6 Au1 P1 -11.4(4)
C1 Co6 Au1 P1 166.7(4)
C11 Co6 Au1 P1 -96.7(4)
C9 Co6 Au1 P1 61.8(7)
Co3 Co6 Au1 P1 138.8(2)
Co2 Co6 Au1 P1 -146.8(2)
Au2 Co6 Au1 P1 69.7(2)
Co4 Co6 Au1 P1 129.5(2)
Co5 Co6 Au1 P1 -172.4(2)
C12 Co6 Au1 Co5 161.0(3)
C1 Co6 Au1 Co5 -20.9(3)
C11 Co6 Au1 Co5 75.7(4)
C9 Co6 Au1 Co5 -125.8(7)
Co3 Co6 Au1 Co5 -48.81(9)
Co2 Co6 Au1 Co5 25.61(6)
Au2 Co6 Au1 Co5 -117.85(5)
Co4 Co6 Au1 Co5 -58.06(5)
C12 Co6 Au1 Au2 -81.1(3)
C1 Co6 Au1 Au2 97.0(3)
C11 Co6 Au1 Au2 -166.4(4)
C9 Co6 Au1 Au2 -7.9(7)
Co3 Co6 Au1 Au2 69.03(9)
Co2 Co6 Au1 Au2 143.46(7)
Co4 Co6 Au1 Au2 59.79(4)
Co5 Co6 Au1 Au2 117.85(5)
C5 Co5 Au1 P1 62.5(4)
C4 Co5 Au1 P1 -39.2(4)
C1 Co5 Au1 P1 -162.1(3)
C2 Co5 Au1 P1 -59.5(13)
Co1 Co5 Au1 P1 -136.93(12)
Co2 Co5 Au1 P1 152.63(10)
Co4 Co5 Au1 P1 -121.65(11)
Co6 Co5 Au1 P1 176.23(10)
C5 Co5 Au1 Co6 -113.7(4)
C4 Co5 Au1 Co6 144.6(4)
C1 Co5 Au1 Co6 21.6(3)
C2 Co5 Au1 Co6 124.3(13)
Co1 Co5 Au1 Co6 46.84(9)
Co2 Co5 Au1 Co6 -23.60(6)
Co4 Co5 Au1 Co6 62.12(5)
C5 Co5 Au1 Au2 -162.8(4)
C4 Co5 Au1 Au2 95.5(4)
C1 Co5 Au1 Au2 -27.5(3)
C2 Co5 Au1 Au2 75.1(12)
Co1 Co5 Au1 Au2 -2.30(10)
Co2 Co5 Au1 Au2 -72.74(6)
Co4 Co5 Au1 Au2 12.98(4)
Co6 Co5 Au1 Au2 -49.14(4)
C8 Co4 Au2 P2 51.1(4)
C1 Co4 Au2 P2 -150.1(4)
C7 Co4 Au2 P2 -51.9(4)
C6 Co4 Au2 P2 34.3(14)
Co3 Co4 Au2 P2 -103.55(13)
Co1 Co4 Au2 P2 -147.54(15)
Co5 Co4 Au2 P2 165.41(12)
Co6 Co4 Au2 P2 -149.74(12)
C8 Co4 Au2 Co6 -159.2(4)
C1 Co4 Au2 Co6 -0.4(3)
C7 Co4 Au2 Co6 97.8(3)
C6 Co4 Au2 Co6 -176.0(14)
Co3 Co4 Au2 Co6 46.19(6)
Co1 Co4 Au2 Co6 2.20(12)
Co5 Co4 Au2 Co6 -44.85(5)
C8 Co4 Au2 Au1 -100.9(4)
C1 Co4 Au2 Au1 57.9(3)
C7 Co4 Au2 Au1 156.0(3)
C6 Co4 Au2 Au1 -117.7(14)
Co3 Co4 Au2 Au1 104.43(5)
Co1 Co4 Au2 Au1 60.45(13)
Co5 Co4 Au2 Au1 13.40(4)
Co6 Co4 Au2 Au1 58.25(4)
C12 Co6 Au2 P2 -40.2(4)
C1 Co6 Au2 P2 147.0(4)
C11 Co6 Au2 P2 -64.9(12)
C9 Co6 Au2 P2 53.9(4)
Co3 Co6 Au2 P2 100.14(15)
Co2 Co6 Au2 P2 144.35(16)
Au1 Co6 Au2 P2 -122.04(14)
Co4 Co6 Au2 P2 146.62(15)
Co5 Co6 Au2 P2 -171.91(14)
C12 Co6 Au2 Co4 173.2(3)
C1 Co6 Au2 Co4 0.3(3)
C11 Co6 Au2 Co4 148.5(12)
C9 Co6 Au2 Co4 -92.7(3)
Co3 Co6 Au2 Co4 -46.49(6)
Co2 Co6 Au2 Co4 -2.27(11)
Au1 Co6 Au2 Co4 91.33(5)
Co5 Co6 Au2 Co4 41.47(5)
C12 Co6 Au2 Au1 81.8(3)
C1 Co6 Au2 Au1 -91.0(3)
C11 Co6 Au2 Au1 57.2(12)
C9 Co6 Au2 Au1 175.9(3)
Co3 Co6 Au2 Au1 -137.82(6)
Co2 Co6 Au2 Au1 -93.60(12)
Co4 Co6 Au2 Au1 -91.33(5)
Co5 Co6 Au2 Au1 -49.86(4)
P1 Au1 Au2 P2 -21.98(13)
Co6 Au1 Au2 P2 137.04(11)
Co5 Au1 Au2 P2 -168.98(10)
P1 Au1 Au2 Co4 133.70(8)
Co6 Au1 Au2 Co4 -67.28(5)
Co5 Au1 Au2 Co4 -13.31(4)
P1 Au1 Au2 Co6 -159.02(9)
Co5 Au1 Au2 Co6 53.97(5)
C8 Co4 C1 Co3 162.0(13)
C7 Co4 C1 Co3 -2.0(5)
C6 Co4 C1 Co3 -97.9(5)
Co1 Co4 C1 Co3 -95.0(5)
Au2 Co4 C1 Co3 83.2(3)
Co5 Co4 C1 Co3 -179.7(7)
Co6 Co4 C1 Co3 82.8(5)
C8 Co4 C1 Co5 -18.3(17)
C7 Co4 C1 Co5 177.7(5)
C6 Co4 C1 Co5 81.8(5)
Co3 Co4 C1 Co5 179.7(7)
Co1 Co4 C1 Co5 84.7(5)
Au2 Co4 C1 Co5 -97.1(4)
Co6 Co4 C1 Co5 -97.5(5)
C8 Co4 C1 Co1 -103.0(15)
C7 Co4 C1 Co1 92.9(5)
C6 Co4 C1 Co1 -2.9(5)
Co3 Co4 C1 Co1 95.0(5)
Au2 Co4 C1 Co1 178.2(2)
Co5 Co4 C1 Co1 -84.7(5)
Co6 Co4 C1 Co1 177.7(7)
C8 Co4 C1 Co2 155(16)
C7 Co4 C1 Co2 -9(17)
C6 Co4 C1 Co2 -105(17)
Co3 Co4 C1 Co2 -7(17)
Co1 Co4 C1 Co2 -102(17)
Au2 Co4 C1 Co2 77(17)
Co5 Co4 C1 Co2 174(100)
Co6 Co4 C1 Co2 76(17)
C8 Co4 C1 Co6 79.2(16)
C7 Co4 C1 Co6 -84.8(5)
C6 Co4 C1 Co6 179.3(5)
Co3 Co4 C1 Co6 -82.8(5)
Co1 Co4 C1 Co6 -177.7(7)
Au2 Co4 C1 Co6 0.5(4)
Co5 Co4 C1 Co6 97.5(5)
C13 Co3 C1 Co4 112.8(13)
C9 Co3 C1 Co4 -95.2(5)
C7 Co3 C1 Co4 1.9(5)
Co6 Co3 C1 Co4 -97.7(5)
Co2 Co3 C1 Co4 -179.7(7)
Co1 Co3 C1 Co4 85.7(5)
C13 Co3 C1 Co5 -31(88)
C9 Co3 C1 Co5 121(88)
C7 Co3 C1 Co5 -142(88)
Co6 Co3 C1 Co5 118(88)
Co4 Co3 C1 Co5 -144(100)
Co2 Co3 C1 Co5 36(88)
Co1 Co3 C1 Co5 -58(88)
C13 Co3 C1 Co1 27.1(15)
C9 Co3 C1 Co1 179.2(4)
C7 Co3 C1 Co1 -83.8(5)
Co6 Co3 C1 Co1 176.6(6)
Co4 Co3 C1 Co1 -85.7(5)
Co2 Co3 C1 Co1 94.6(5)
C13 Co3 C1 Co2 -67.5(15)
C9 Co3 C1 Co2 84.5(5)
C7 Co3 C1 Co2 -178.4(5)
Co6 Co3 C1 Co2 82.0(4)
Co4 Co3 C1 Co2 179.7(7)
Co1 Co3 C1 Co2 -94.6(5)
C13 Co3 C1 Co6 -149.5(13)
C9 Co3 C1 Co6 2.5(5)
C7 Co3 C1 Co6 99.6(4)
Co4 Co3 C1 Co6 97.7(5)
Co2 Co3 C1 Co6 -82.0(4)
Co1 Co3 C1 Co6 -176.6(6)
C5 Co5 C1 Co4 167.4(6)
C4 Co5 C1 Co4 -1.8(8)
C2 Co5 C1 Co4 -96.6(5)
Co1 Co5 C1 Co4 -85.6(5)
Co2 Co5 C1 Co4 179.7(7)
Au1 Co5 C1 Co4 70.7(4)
Co6 Co5 C1 Co4 97.8(6)
C5 Co5 C1 Co3 -49(88)
C4 Co5 C1 Co3 142(88)
C2 Co5 C1 Co3 47(88)
Co1 Co5 C1 Co3 58(88)
Co2 Co5 C1 Co3 -36(88)
Au1 Co5 C1 Co3 -145(88)
Co4 Co5 C1 Co3 144(100)
Co6 Co5 C1 Co3 -118(88)
C5 Co5 C1 Co1 -107.0(7)
C4 Co5 C1 Co1 83.8(6)
C2 Co5 C1 Co1 -11.0(4)
Co2 Co5 C1 Co1 -94.7(5)
Au1 Co5 C1 Co1 156.3(3)
Co4 Co5 C1 Co1 85.6(5)
Co6 Co5 C1 Co1 -176.6(7)
C5 Co5 C1 Co2 -12.3(9)
C4 Co5 C1 Co2 178.5(5)
C2 Co5 C1 Co2 83.6(4)
Co1 Co5 C1 Co2 94.7(5)
Au1 Co5 C1 Co2 -109.0(3)
Co4 Co5 C1 Co2 -179.7(7)
Co6 Co5 C1 Co2 -81.9(4)
C5 Co5 C1 Co6 69.6(8)
C4 Co5 C1 Co6 -99.6(6)
C2 Co5 C1 Co6 165.6(5)
Co1 Co5 C1 Co6 176.6(7)
Co2 Co5 C1 Co6 81.9(4)
Au1 Co5 C1 Co6 -27.1(4)
Co4 Co5 C1 Co6 -97.8(6)
C2 Co1 C1 Co4 109.3(5)
C6 Co1 C1 Co4 3.3(5)
P3 Co1 C1 Co4 -117.7(4)
Co5 Co1 C1 Co4 94.2(4)
Co3 Co1 C1 Co4 -86.2(5)
Co2 Co1 C1 Co4 -177.6(7)
C2 Co1 C1 Co3 -164.5(5)
C6 Co1 C1 Co3 89.5(5)
P3 Co1 C1 Co3 -31.6(8)
Co5 Co1 C1 Co3 -179.6(7)
Co4 Co1 C1 Co3 86.2(5)
Co2 Co1 C1 Co3 -91.4(5)
C2 Co1 C1 Co5 15.1(5)
C6 Co1 C1 Co5 -90.9(5)
P3 Co1 C1 Co5 148.0(3)
Co4 Co1 C1 Co5 -94.2(4)
Co3 Co1 C1 Co5 179.6(7)
Co2 Co1 C1 Co5 88.2(5)
C2 Co1 C1 Co2 -73.1(5)
C6 Co1 C1 Co2 -179.1(5)
P3 Co1 C1 Co2 59.9(8)
Co5 Co1 C1 Co2 -88.2(5)
Co4 Co1 C1 Co2 177.6(7)
Co3 Co1 C1 Co2 91.4(5)
C2 Co1 C1 Co6 -106(10)
C6 Co1 C1 Co6 148(10)
P3 Co1 C1 Co6 27(11)
Co5 Co1 C1 Co6 -121(11)
Co4 Co1 C1 Co6 145(11)
Co3 Co1 C1 Co6 59(10)
Co2 Co1 C1 Co6 -32(10)
C3 Co2 C1 Co4 158(16)
C10 Co2 C1 Co4 20(17)
C11 Co2 C1 Co4 -87(17)
Co6 Co2 C1 Co4 -76(17)
Co5 Co2 C1 Co4 -174(100)
Co3 Co2 C1 Co4 7(16)
Co1 Co2 C1 Co4 101(17)
C3 Co2 C1 Co3 150.8(7)
C10 Co2 C1 Co3 13.1(6)
C11 Co2 C1 Co3 -93.7(5)
Co6 Co2 C1 Co3 -83.1(4)
Co5 Co2 C1 Co3 179.7(7)
Co1 Co2 C1 Co3 94.8(5)
C3 Co2 C1 Co5 -28.9(10)
C10 Co2 C1 Co5 -166.6(5)
C11 Co2 C1 Co5 86.6(5)
Co6 Co2 C1 Co5 97.2(5)
Co3 Co2 C1 Co5 -179.7(7)
Co1 Co2 C1 Co5 -84.9(5)
C3 Co2 C1 Co1 56.0(9)
C10 Co2 C1 Co1 -81.7(6)
C11 Co2 C1 Co1 171.5(4)
Co6 Co2 C1 Co1 -177.9(6)
Co5 Co2 C1 Co1 84.9(5)
Co3 Co2 C1 Co1 -94.8(5)
C3 Co2 C1 Co6 -126.1(7)
C10 Co2 C1 Co6 96.2(5)
C11 Co2 C1 Co6 -10.7(5)
Co5 Co2 C1 Co6 -97.2(5)
Co3 Co2 C1 Co6 83.1(4)
Co1 Co2 C1 Co6 177.9(6)
C12 Co6 C1 Co4 -54(3)
C11 Co6 C1 Co4 -172.2(5)
C9 Co6 C1 Co4 83.4(5)
Co3 Co6 C1 Co4 85.6(5)
Co2 Co6 C1 Co4 177.6(7)
Au1 Co6 C1 Co4 -66.9(4)
Au2 Co6 C1 Co4 -0.5(4)
Co5 Co6 C1 Co4 -94.8(5)
C12 Co6 C1 Co3 -140(3)
C11 Co6 C1 Co3 102.1(4)
C9 Co6 C1 Co3 -2.3(4)
Co2 Co6 C1 Co3 92.0(4)
Au1 Co6 C1 Co3 -152.6(3)
Au2 Co6 C1 Co3 -86.1(3)
Co4 Co6 C1 Co3 -85.6(5)
Co5 Co6 C1 Co3 179.6(7)
C12 Co6 C1 Co5 40(3)
C11 Co6 C1 Co5 -77.4(5)
C9 Co6 C1 Co5 178.2(4)
Co3 Co6 C1 Co5 -179.6(7)
Co2 Co6 C1 Co5 -87.6(5)
Au1 Co6 C1 Co5 27.9(4)
Au2 Co6 C1 Co5 94.4(4)
Co4 Co6 C1 Co5 94.8(5)
C12 Co6 C1 Co1 161(8)
C11 Co6 C1 Co1 43(10)
C9 Co6 C1 Co1 -62(10)
Co3 Co6 C1 Co1 -59(10)
Co2 Co6 C1 Co1 33(10)
Au1 Co6 C1 Co1 148(10)
Au2 Co6 C1 Co1 -145(10)
Co4 Co6 C1 Co1 -145(11)
Co5 Co6 C1 Co1 120(11)
C12 Co6 C1 Co2 128(3)
C11 Co6 C1 Co2 10.2(4)
C9 Co6 C1 Co2 -94.2(4)
Co3 Co6 C1 Co2 -92.0(4)
Au1 Co6 C1 Co2 115.5(3)
Au2 Co6 C1 Co2 -178.1(2)
Co4 Co6 C1 Co2 -177.6(7)
Co5 Co6 C1 Co2 87.6(5)
C6 Co1 C2 O2 -86(3)
C1 Co1 C2 O2 169(3)
P3 Co1 C2 O2 16(3)
Co5 Co1 C2 O2 -179(3)
Co4 Co1 C2 O2 -142(3)
Co3 Co1 C2 O2 150(3)
Co2 Co1 C2 O2 128(3)
C6 Co1 C2 Co5 92.7(5)
C1 Co1 C2 Co5 -12.5(4)
P3 Co1 C2 Co5 -165.69(17)
Co4 Co1 C2 Co5 36.8(4)
Co3 Co1 C2 Co5 -31.9(7)
Co2 Co1 C2 Co5 -53.2(2)
C5 Co5 C2 O2 -33.5(11)
C4 Co5 C2 O2 68.8(11)
C1 Co5 C2 O2 -168.6(11)
Co1 Co5 C2 O2 179.4(13)
Co2 Co5 C2 O2 -122.6(11)
Au1 Co5 C2 O2 88.3(16)
Co4 Co5 C2 O2 149.0(10)
Co6 Co5 C2 O2 -155.9(9)
C5 Co5 C2 Co1 147.1(5)
C4 Co5 C2 Co1 -110.6(5)
C1 Co5 C2 Co1 12.0(4)
Co2 Co5 C2 Co1 58.0(3)
Au1 Co5 C2 Co1 -91.1(12)
Co4 Co5 C2 Co1 -30.4(3)
Co6 Co5 C2 Co1 24.7(5)
C10 Co2 C3 O3 119(46)
C11 Co2 C3 O3 -138(46)
C1 Co2 C3 O3 -22(47)
Co6 Co2 C3 O3 -108(46)
Co5 Co2 C3 O3 -42(46)
Co3 Co2 C3 O3 73(47)
Co1 Co2 C3 O3 15(47)
C5 Co5 C4 O4 59(12)
C1 Co5 C4 O4 -129(11)
C2 Co5 C4 O4 -37(12)
Co1 Co5 C4 O4 -79(12)
Co2 Co5 C4 O4 -124(11)
Au1 Co5 C4 O4 147(12)
Co4 Co5 C4 O4 -130(12)
Co6 Co5 C4 O4 -179(100)
C4 Co5 C5 O5 27(24)
C1 Co5 C5 O5 -144(24)
C2 Co5 C5 O5 122(24)
Co1 Co5 C5 O5 151(24)
Co2 Co5 C5 O5 -153(24)
Au1 Co5 C5 O5 -47(24)
Co4 Co5 C5 O5 -74(25)
Co6 Co5 C5 O5 -101(24)
C2 Co1 C6 O6 58(2)
C1 Co1 C6 O6 168(2)
P3 Co1 C6 O6 -43(2)
Co5 Co1 C6 O6 121(2)
Co4 Co1 C6 O6 171(2)
Co3 Co1 C6 O6 -149(2)
Co2 Co1 C6 O6 167.4(17)
C2 Co1 C6 Co4 -113.7(5)
C1 Co1 C6 Co4 -3.0(5)
P3 Co1 C6 Co4 145.1(3)
Co5 Co1 C6 Co4 -50.8(3)
Co3 Co1 C6 Co4 39.6(3)
Co2 Co1 C6 Co4 -4.1(8)
C8 Co4 C6 O6 -11.9(13)
C1 Co4 C6 O6 -171.3(13)
C7 Co4 C6 O6 89.1(13)
Co3 Co4 C6 O6 141.7(13)
Co1 Co4 C6 O6 -174.3(16)
Au2 Co4 C6 O6 4(3)
Co5 Co4 C6 O6 -128.3(13)
Co6 Co4 C6 O6 -170.7(10)
C8 Co4 C6 Co1 162.4(5)
C1 Co4 C6 Co1 3.0(5)
C7 Co4 C6 Co1 -96.6(5)
Co3 Co4 C6 Co1 -44.0(4)
Au2 Co4 C6 Co1 178.7(10)
Co5 Co4 C6 Co1 46.1(3)
Co6 Co4 C6 Co1 3.6(7)
C8 Co4 C7 O7 6.0(18)
C1 Co4 C7 O7 -179.7(17)
C6 Co4 C7 O7 -85.1(18)
Co3 Co4 C7 O7 178(2)
Co1 Co4 C7 O7 -131.3(17)
Au2 Co4 C7 O7 80.3(17)
Co5 Co4 C7 O7 -177.1(13)
Co6 Co4 C7 O7 137.7(17)
C8 Co4 C7 Co3 -172.4(5)
C1 Co4 C7 Co3 1.9(5)
C6 Co4 C7 Co3 96.5(4)
Co1 Co4 C7 Co3 50.2(3)
Au2 Co4 C7 Co3 -98.1(3)
Co5 Co4 C7 Co3 4.5(8)
Co6 Co4 C7 Co3 -40.7(3)
C13 Co3 C7 O7 23.3(14)
C1 Co3 C7 O7 179.4(13)
C9 Co3 C7 O7 -77.0(14)
Co6 Co3 C7 O7 -130.7(13)
Co4 Co3 C7 O7 -178.7(16)
Co2 Co3 C7 O7 177.8(10)
Co1 Co3 C7 O7 136.6(13)
C13 Co3 C7 Co4 -158.0(6)
C1 Co3 C7 Co4 -1.8(5)
C9 Co3 C7 Co4 101.7(5)
Co6 Co3 C7 Co4 48.0(4)
Co2 Co3 C7 Co4 -3.5(7)
Co1 Co3 C7 Co4 -44.7(3)
C1 Co4 C8 O8 129(26)
C7 Co4 C8 O8 -67(27)
C6 Co4 C8 O8 28(27)
Co3 Co4 C8 O8 -80(27)
Co1 Co4 C8 O8 46(27)
Au2 Co4 C8 O8 -147(27)
Co5 Co4 C8 O8 115(27)
Co6 Co4 C8 O8 -171(27)
C13 Co3 C9 O9 -14.8(16)
C1 Co3 C9 O9 177.0(14)
C7 Co3 C9 O9 81.8(15)
Co6 Co3 C9 O9 179.4(17)
Co4 Co3 C9 O9 129.2(14)
Co2 Co3 C9 O9 -137.8(14)
Co1 Co3 C9 O9 178.0(11)
C13 Co3 C9 Co6 165.8(5)
C1 Co3 C9 Co6 -2.4(4)
C7 Co3 C9 Co6 -97.6(4)
Co4 Co3 C9 Co6 -50.2(3)
Co2 Co3 C9 Co6 42.8(3)
Co1 Co3 C9 Co6 -1.4(7)
C12 Co6 C9 O9 -3.1(12)
C1 Co6 C9 O9 -177.3(11)
C11 Co6 C9 O9 86.3(12)
Co3 Co6 C9 O9 -179.5(13)
Co2 Co6 C9 O9 134.3(11)
Au1 Co6 C9 O9 -72.3(14)
Au2 Co6 C9 O9 -79.6(11)
Co4 Co6 C9 O9 -137.5(11)
Co5 Co6 C9 O9 -175.6(9)
C12 Co6 C9 Co3 176.5(4)
C1 Co6 C9 Co3 2.3(4)
C11 Co6 C9 Co3 -94.2(5)
Co2 Co6 C9 Co3 -46.2(3)
Au1 Co6 C9 Co3 107.2(6)
Au2 Co6 C9 Co3 99.9(3)
Co4 Co6 C9 Co3 42.0(3)
Co5 Co6 C9 Co3 3.9(5)
C3 Co2 C10 O10 28(4)
C11 Co2 C10 O10 -72(4)
C1 Co2 C10 O10 -177(4)
Co6 Co2 C10 O10 -124(4)
Co5 Co2 C10 O10 161(3)
Co3 Co2 C10 O10 -167(4)
Co1 Co2 C10 O10 140(4)
C3 Co2 C11 O11 -23.2(16)
C10 Co2 C11 O11 76.3(15)
C1 Co2 C11 O11 -169.0(15)
Co6 Co2 C11 O11 -179.5(17)
Co5 Co2 C11 O11 -123.8(15)
Co3 Co2 C11 O11 146.7(14)
Co1 Co2 C11 O11 -159.9(12)
C3 Co2 C11 Co6 156.3(5)
C10 Co2 C11 Co6 -104.2(5)
C1 Co2 C11 Co6 10.5(5)
Co5 Co2 C11 Co6 55.8(3)
Co3 Co2 C11 Co6 -33.8(3)
Co1 Co2 C11 Co6 19.7(7)
C12 Co6 C11 O11 -3.0(13)
C1 Co6 C11 O11 169.4(13)
C9 Co6 C11 O11 -95.2(13)
Co3 Co6 C11 O11 -143.7(12)
Co2 Co6 C11 O11 179.6(15)
Au1 Co6 C11 O11 73.7(13)
Au2 Co6 C11 O11 21(2)
Co4 Co6 C11 O11 162.3(10)
Co5 Co6 C11 O11 129.7(13)
C12 Co6 C11 Co2 177.4(4)
C1 Co6 C11 Co2 -10.2(4)
C9 Co6 C11 Co2 85.2(5)
Co3 Co6 C11 Co2 36.8(3)
Au1 Co6 C11 Co2 -105.9(3)
Au2 Co6 C11 Co2 -158.6(9)
Co4 Co6 C11 Co2 -17.3(6)
Co5 Co6 C11 Co2 -49.8(3)
C1 Co6 C12 O12 -156(8)
C11 Co6 C12 O12 -38(9)
C9 Co6 C12 O12 66(9)
Co3 Co6 C12 O12 70(10)
Co2 Co6 C12 O12 -35(10)
Au1 Co6 C12 O12 -143(9)
Au2 Co6 C12 O12 149(9)
Co4 Co6 C12 O12 157(9)
Co5 Co6 C12 O12 -121(9)
C1 Co3 C13 O13 -168(48)
C9 Co3 C13 O13 39(49)
C7 Co3 C13 O13 -58(49)
Co6 Co3 C13 O13 63(50)
Co4 Co3 C13 O13 -82(49)
Co2 Co3 C13 O13 142(49)
Co1 Co3 C13 O13 -148(49)
Co6 Au1 P1 C101 160.2(4)
Co5 Au1 P1 C101 -10.0(4)
Au2 Au1 P1 C101 -139.9(4)
Co6 Au1 P1 C107 38.9(4)
Co5 Au1 P1 C107 -131.3(3)
Au2 Au1 P1 C107 98.8(4)
Co6 Au1 P1 C113 -81.7(4)
Co5 Au1 P1 C113 108.1(3)
Au2 Au1 P1 C113 -21.8(4)
C107 P1 C101 C106 77.1(9)
C113 P1 C101 C106 -172.2(9)
Au1 P1 C101 C106 -49.9(9)
C107 P1 C101 C102 -99.2(10)
C113 P1 C101 C102 11.5(10)
Au1 P1 C101 C102 133.8(8)
C106 C101 C102 C103 -1.5(16)
P1 C101 C102 C103 174.8(9)
C101 C102 C103 C104 2.6(17)
C102 C103 C104 C105 -3.1(18)
C103 C104 C105 C106 2.8(19)
C104 C105 C106 C101 -1.8(18)
C102 C101 C106 C105 1.2(16)
P1 C101 C106 C105 -175.3(9)
C101 P1 C107 C108 34.3(9)
C113 P1 C107 C108 -74.9(9)
Au1 P1 C107 C108 161.4(7)
C101 P1 C107 C112 -142.1(8)
C113 P1 C107 C112 108.7(8)
Au1 P1 C107 C112 -14.9(9)
C112 C107 C108 C109 -1.6(15)
P1 C107 C108 C109 -178.1(8)
C107 C108 C109 C110 0.7(15)
C108 C109 C110 C111 -0.1(15)
C109 C110 C111 C112 0.6(16)
C110 C111 C112 C107 -1.5(15)
C108 C107 C112 C111 2.0(15)
P1 C107 C112 C111 178.5(8)
C101 P1 C113 C114 -107.5(10)
C107 P1 C113 C114 2.0(10)
Au1 P1 C113 C114 127.8(9)
C101 P1 C113 C118 73.0(9)
C107 P1 C113 C118 -177.5(8)
Au1 P1 C113 C118 -51.7(9)
C118 C113 C114 C115 -0.3(17)
P1 C113 C114 C115 -179.8(9)
C113 C114 C115 C116 -0.4(19)
C114 C115 C116 C117 0.6(19)
C115 C116 C117 C118 -0.3(18)
C116 C117 C118 C113 -0.3(19)
C114 C113 C118 C117 0.6(17)
P1 C113 C118 C117 -179.8(9)
Co4 Au2 P2 C213 -31.7(6)
Co6 Au2 P2 C213 -158.5(5)
Au1 Au2 P2 C213 107.8(5)
Co4 Au2 P2 C201 -154.7(3)
Co6 Au2 P2 C201 78.4(4)
Au1 Au2 P2 C201 -15.2(4)
Co4 Au2 P2 C207 88.3(4)
Co6 Au2 P2 C207 -38.5(5)
Au1 Au2 P2 C207 -132.2(4)
Co4 Au2 P2 C223 -28.4(7)
Co6 Au2 P2 C223 -155.2(7)
Au1 Au2 P2 C223 111.1(7)
C213 P2 C201 C202 -147.2(9)
C207 P2 C201 C202 102.2(8)
C223 P2 C201 C202 -144.6(10)
Au2 P2 C201 C202 -17.9(9)
C213 P2 C201 C206 37.5(10)
C207 P2 C201 C206 -73.1(9)
C223 P2 C201 C206 40.2(11)
Au2 P2 C201 C206 166.8(8)
C206 C201 C202 C203 2.9(15)
P2 C201 C202 C203 -172.5(8)
C201 C202 C203 C204 -1.2(17)
C202 C203 C204 C205 0.2(18)
C203 C204 C205 C206 -1.1(18)
C204 C205 C206 C201 2.9(18)
C202 C201 C206 C205 -3.8(16)
P2 C201 C206 C205 171.4(9)
C213 P2 C207 C208 85.3(10)
C201 P2 C207 C208 -165.5(9)
C223 P2 C207 C208 78.5(12)
Au2 P2 C207 C208 -41.0(9)
C213 P2 C207 C212 -92.4(11)
C201 P2 C207 C212 16.9(11)
C223 P2 C207 C212 -99.1(12)
Au2 P2 C207 C212 141.4(9)
C212 C207 C208 C209 -2.6(17)
P2 C207 C208 C209 179.7(9)
C207 C208 C209 C210 2.5(18)
C208 C209 C210 C211 -1.5(19)
C209 C210 C211 C212 0.5(19)
C208 C207 C212 C211 1.6(17)
P2 C207 C212 C211 179.2(9)
C210 C211 C212 C207 -0.5(18)
C201 P2 C213 C214 31.4(10)
C207 P2 C213 C214 140.4(9)
C223 P2 C213 C214 -126(8)
Au2 P2 C213 C214 -97.7(9)
C201 P2 C213 C218 -155.0(7)
C207 P2 C213 C218 -46.0(9)
C223 P2 C213 C218 47(8)
Au2 P2 C213 C218 75.9(8)
C218 C213 C214 C215 0.0
P2 C213 C214 C215 173.4(12)
C213 C214 C215 C216 0.0
C214 C215 C216 C217 0.0
C215 C216 C217 C218 0.0
C216 C217 C218 C213 0.0
C214 C213 C218 C217 0.0
P2 C213 C218 C217 -173.8(11)
C213 P2 C223 C224 101(8)
C201 P2 C223 C224 78.4(13)
C207 P2 C223 C224 -170.0(11)
Au2 P2 C223 C224 -51.3(13)
C213 P2 C223 C228 -72(8)
C201 P2 C223 C228 -95.0(13)
C207 P2 C223 C228 16.6(15)
Au2 P2 C223 C228 135.3(11)
C228 C223 C224 C225 0.0
P2 C223 C224 C225 -173.6(17)
C223 C224 C225 C226 0.0
C224 C225 C226 C227 0.0
C225 C226 C227 C228 0.0
C226 C227 C228 C223 0.0
C224 C223 C228 C227 0.0
P2 C223 C228 C227 173.2(18)
C2 Co1 P3 C301 92.5(7)
C6 Co1 P3 C301 -164.1(7)
C1 Co1 P3 C301 -42.6(8)
Co5 Co1 P3 C301 59.1(6)
Co4 Co1 P3 C301 -119.0(5)
Co3 Co1 P3 C301 -63.8(5)
Co2 Co1 P3 C301 -3.2(6)
C2 Co1 P3 C307 -147.3(6)
C6 Co1 P3 C307 -43.8(6)
C1 Co1 P3 C307 77.6(8)
Co5 Co1 P3 C307 179.3(5)
Co4 Co1 P3 C307 1.2(5)
Co3 Co1 P3 C307 56.4(5)
Co2 Co1 P3 C307 117.0(5)
C2 Co1 P3 C313 -27.2(6)
C6 Co1 P3 C313 76.3(6)
C1 Co1 P3 C313 -162.3(8)
Co5 Co1 P3 C313 -60.6(6)
Co4 Co1 P3 C313 121.3(5)
Co3 Co1 P3 C313 176.5(5)
Co2 Co1 P3 C313 -122.9(5)
C307 P3 C301 C306 168.1(11)
C313 P3 C301 C306 61.3(12)
Co1 P3 C301 C306 -63.5(12)
C307 P3 C301 C302 -12.5(14)
C313 P3 C301 C302 -119.4(13)
Co1 P3 C301 C302 115.9(12)
C306 C301 C302 C303 3(2)
P3 C301 C302 C303 -176.5(10)
C301 C302 C303 C304 -4(2)
C302 C303 C304 C305 4(2)
C303 C304 C305 C306 -2(2)
C302 C301 C306 C305 -2(2)
P3 C301 C306 C305 177.6(11)
C304 C305 C306 C301 2(2)
C301 P3 C307 C308 119.8(12)
C313 P3 C307 C308 -130.4(12)
Co1 P3 C307 C308 -4.0(14)
C301 P3 C307 C312 -59.8(12)
C313 P3 C307 C312 49.9(12)
Co1 P3 C307 C312 176.4(9)
C312 C307 C308 C309 -2(2)
P3 C307 C308 C309 178.1(11)
C307 C308 C309 C310 2(2)
C308 C309 C310 C311 0(2)
C309 C310 C311 C312 -1(2)
C310 C311 C312 C307 1(2)
C308 C307 C312 C311 1(2)
P3 C307 C312 C311 -179.7(11)
C301 P3 C313 C318 -165.4(11)
C307 P3 C313 C318 86.2(12)
Co1 P3 C313 C318 -42.7(13)
C301 P3 C313 C314 15.5(13)
C307 P3 C313 C314 -92.9(12)
Co1 P3 C313 C314 138.1(10)
C318 C313 C314 C315 3(2)
P3 C313 C314 C315 -178.1(10)
C313 C314 C315 C316 -2(2)
C314 C315 C316 C317 2(3)
C315 C316 C317 C318 -2(2)
C314 C313 C318 C317 -3(2)
P3 C313 C318 C317 177.5(11)
C316 C317 C318 C313 3(2)
C407 C402 C403 C404 0.0
C401 C402 C403 C404 169(3)
C402 C403 C404 C405 0.0
C403 C404 C405 C406 0.0
C404 C405 C406 C407 0.0
C405 C406 C407 C402 0.0
C403 C402 C407 C406 0.0
C401 C402 C407 C406 -171(3)
